data_1577111
loop_
_publ_author_name
'Chen, Zhipeng'
'Xu, Xinran'
'Guan, Yajie'
'Xia, Nan'

_publ_section_title
;
 Modulating the crystalline assembly of paramagnetic Au<sub>25</sub>
 nanoclusters using an external magnetic field.
;
_journal_issue 21
_journal_name_full Nanoscale
_journal_page_first 11292
_journal_page_last 11297
_journal_paper_doi 10.1039/d6nr01067a
_journal_volume 18
_journal_year 2026
_chemical_formula_moiety 'C144 H162 Au25 S18, 2(C7 H8)'
_chemical_formula_sum 'C158 H178 Au25 S18'
_chemical_formula_weight 7578.24
_space_group_crystal_system triclinic
_space_group_IT_number 2
_space_group_name_Hall '-P 1'
_space_group_name_H-M_alt 'P -1'
_atom_sites_solution_hydrogens geom
_atom_sites_solution_primary dual
_audit_creation_date 2025-02-26
_audit_creation_method
;
Olex2 1.5
(compiled 2024.02.16 svn.r378c4104 for OlexSys, GUI svn.r6928)
;
_audit_update_record
;
2026-03-17 deposited with the CCDC.	2026-04-17 downloaded from the CCDC.
;
_cell_angle_alpha 64.902(2)
_cell_angle_beta 64.499(2)
_cell_angle_gamma 81.122(2)
_cell_formula_units_Z 1
_cell_length_a 16.1923(8)
_cell_length_b 17.8281(10)
_cell_length_c 18.1066(10)
_cell_measurement_reflns_used 9731
_cell_measurement_temperature 213.00
_cell_measurement_theta_max 27.372
_cell_measurement_theta_min 2.257
_cell_volume 4269.8(4)
_computing_cell_refinement 'SAINT V8.40B (?, 2016)'
_computing_data_reduction 'SAINT V8.40B (?, 2016)'
_computing_molecular_graphics 'Olex2 1.5 (Dolomanov et al., 2009)'
_computing_publication_material 'Olex2 1.5 (Dolomanov et al., 2009)'
_computing_structure_refinement 'SHELXL 2019/3 (Sheldrick, 2015)'
_computing_structure_solution 'SHELXT 2018/2 (Sheldrick, 2018)'
_diffrn_ambient_temperature 213.00
_diffrn_measured_fraction_theta_full 0.998
_diffrn_measured_fraction_theta_max 0.998
_diffrn_measurement_device_type Bruker
_diffrn_radiation_type MoK\a
_diffrn_radiation_wavelength 0.71073
_diffrn_reflns_av_R_equivalents 0.0800
_diffrn_reflns_av_unetI/netI 0.0614
_diffrn_reflns_Laue_measured_fraction_full 0.998
_diffrn_reflns_Laue_measured_fraction_max 0.998
_diffrn_reflns_limit_h_max 19
_diffrn_reflns_limit_h_min -19
_diffrn_reflns_limit_k_max 21
_diffrn_reflns_limit_k_min -21
_diffrn_reflns_limit_l_max 22
_diffrn_reflns_limit_l_min -22
_diffrn_reflns_number 82750
_diffrn_reflns_point_group_measured_fraction_full 0.998
_diffrn_reflns_point_group_measured_fraction_max 0.998
_diffrn_reflns_theta_full 25.242
_diffrn_reflns_theta_max 26.000
_diffrn_reflns_theta_min 2.196
_diffrn_source_current 1.4
_diffrn_source_power 0.07
_diffrn_source_voltage 50.0
_exptl_absorpt_coefficient_mu 21.641
_exptl_absorpt_correction_T_max 0.7456
_exptl_absorpt_correction_T_min 0.4517
_exptl_absorpt_correction_type multi-scan
_exptl_absorpt_process_details
;
SADABS-2016/2 (Bruker,2016/2) was used for absorption correction.
wR2(int) was 0.1333 before and 0.0847 after correction.
The Ratio of minimum to maximum transmission is 0.6058.
The \l/2 correction factor is Not present.
;
_exptl_crystal_colour colourless
_exptl_crystal_colour_primary colourless
_exptl_crystal_density_diffrn 2.947
_exptl_crystal_description block
_exptl_crystal_F_000 3389
_refine_diff_density_max 1.563
_refine_diff_density_min -1.979
_refine_diff_density_rms 0.292
_refine_ls_extinction_method none
_refine_ls_goodness_of_fit_ref 0.971
_refine_ls_hydrogen_treatment constr
_refine_ls_matrix_type full
_refine_ls_number_parameters 972
_refine_ls_number_reflns 16750
_refine_ls_number_restraints 210
_refine_ls_restrained_S_all 0.967
_refine_ls_R_factor_all 0.0485
_refine_ls_R_factor_gt 0.0359
_refine_ls_shift/su_max 0.006
_refine_ls_shift/su_mean 0.000
_refine_ls_structure_factor_coef Fsqd
_refine_ls_weighting_details 'w=1/[\s^2^(Fo^2^)+(0.0434P)^2^] where P=(Fo^2^+2Fc^2^)/3'
_refine_ls_weighting_scheme calc
_refine_ls_wR_factor_gt 0.0843
_refine_ls_wR_factor_ref 0.0911
_reflns_Friedel_coverage 0.000
_reflns_number_gt 13328
_reflns_number_total 16750
_reflns_threshold_expression 'I > 2\s(I)'
_cod_data_source_file d6nr01067a2.cif
_cod_data_source_block mo_250222wqangz_au4_0m
_cod_depositor_comments 'Adding full bibliography for 1577111--1577113.cif.'
_cod_database_code 1577111
_shelx_shelxl_version_number 2019/3
_shelx_space_group_comment
;
The symmetry employed for this shelxl refinement is uniquely defined
by the following loop, which should always be used as a source of
symmetry information in preference to the above space-group names.
They are only intended as comments.
;
_olex2_refinement_description
;
1. Fixed Uiso
 At 1.2 times of:
  All C(H) groups, All C(H,H) groups, All C(H,H,H,H) groups
 At 1.5 times of:
  All C(H,H,H) groups
2. Uiso/Uaniso restraints and constraints
C43 \\sim C42 \\sim C44 \\sim C48 \\sim C45 \\sim C46 \\sim C47 \\sim C42A
\\sim C43A \\sim C48A \\sim C47A \\sim C44A \\sim C46A \\sim C45A \\sim C41:
within 2A with sigma of 0.01 and sigma for terminal atoms of 0.02 within 2A
C75 \\sim C76 \\sim C77 \\sim C78 \\sim C79 \\sim C74 \\sim C73: within 2A with
sigma of 0.01 and sigma for terminal atoms of 0.02 within 2A
3. Others
 Sof(H41C)=Sof(H41D)=Sof(C42A)=Sof(H42C)=Sof(H42D)=Sof(C43A)=Sof(C48A)=
 Sof(H48A)=Sof(C47A)=Sof(H47A)=Sof(C44A)=Sof(H44A)=Sof(C46A)=Sof(H46A)=
 Sof(C45A)=Sof(H45A)=1-FVAR(1)
 Sof(H41A)=Sof(H41B)=Sof(C43)=Sof(C42)=Sof(H42A)=Sof(H42B)=Sof(C44)=Sof(H44)=
 Sof(C48)=Sof(H48)=Sof(C45)=Sof(H45)=Sof(C46)=Sof(H46)=Sof(C47)=Sof(H47)=FVAR(1)
4.a Secondary CH2 refined with riding coordinates:
 C49(H49A,H49B), C65(H65A,H65B), C18(H18A,H18B), C17(H17A,H17B), C50(H50A,
 H50B), C25(H25A,H25B), C41(H41A,H41B), C41(H41C,H41D), C33(H33A,H33B),
 C26(H26A,H26B), C64(H64A,H64B), C66(H66A,H66B), C9(H9A,H9B), C57(H57A,H57B),
 C10(H10A,H10B), C34(H34A,H34B), C2(H2A,H2B), C1(H1A,H1B), C42(H42A,H42B),
 C42A(H42C,H42D)
4.b Aromatic/amide H refined with riding coordinates:
 C20(H20), C28(H28), C59(H59), C61(H61), C31(H31), C52(H52), C32(H32),
 C79(H79), C63(H63), C24(H24), C68(H68), C62(H62), C30(H30), C29(H29), C60(H60),
  C36(H36), C38(H38), C39(H39), C53(H53), C12(H12), C69(H69), C21(H21),
 C70(H70), C40(H40), C71(H71), C16(H16), C22(H22), C37(H37), C54(H54), C23(H23),
  C72(H72), C75(H75), C76(H76), C77(H77), C78(H78), C56(H56), C4(H4), C7(H7),
 C6(H6), C8(H8), C55(H55), C15(H15), C13(H13), C5(H5), C14(H14), C44(H44),
 C48(H48), C45(H45), C46(H46), C47(H47), C48A(H48A), C47A(H47A), C44A(H44A),
 C46A(H46A), C45A(H45A)
4.c Idealised Me refined as rotating group:
 C73(H73A,H73B,H73C)
;
_olex2_submission_special_instructions 'No special instructions were received'

loop_
_space_group_symop_operation_xyz
'x, y, z'
'-x, -y, -z'

loop_
_atom_site_label
_atom_site_type_symbol
_atom_site_fract_x
_atom_site_fract_y
_atom_site_fract_z
_atom_site_U_iso_or_equiv
_atom_site_adp_type
_atom_site_occupancy
_atom_site_site_symmetry_order
_atom_site_calc_flag
_atom_site_refinement_flags_posn
_atom_site_refinement_flags_adp
_atom_site_refinement_flags_occupancy
_atom_site_disorder_assembly
_atom_site_disorder_group
Au4 Au 0.500000 0.500000 0.500000 0.02060(11) Uani 1 2 d S . P . .
Au2 Au 0.60280(2) 0.64799(2) 0.38148(3) 0.02745(9) Uani 1 1 d . . . . .
Au7 Au 0.61450(3) 0.54482(2) 0.55573(3) 0.02839(9) Uani 1 1 d . . . . .
Au6 Au 0.44830(3) 0.63057(2) 0.55585(3) 0.02797(9) Uani 1 1 d . . . . .
Au3 Au 0.57627(3) 0.53221(2) 0.31717(3) 0.02850(9) Uani 1 1 d . . . . .
Au5 Au 0.31136(2) 0.50820(2) 0.58299(3) 0.02910(9) Uani 1 1 d . . . . .
Au8 Au 0.57128(3) 0.36882(2) 0.60575(3) 0.02947(9) Uani 1 1 d . . . . .
Au11 Au 0.79682(3) 0.63901(2) 0.40214(3) 0.03117(10) Uani 1 1 d . . . . .
Au13 Au 0.48697(3) 0.80144(2) 0.37482(3) 0.03223(10) Uani 1 1 d . . . . .
Au10 Au 0.47940(3) 0.59983(2) 0.72339(3) 0.03242(10) Uani 1 1 d . . . . .
Au9 Au 0.78182(3) 0.42900(2) 0.54985(3) 0.03202(10) Uani 1 1 d . . . . .
Au1 Au 0.57018(3) 0.72650(2) 0.20275(3) 0.03448(10) Uani 1 1 d . . . . .
Au12 Au 0.26272(3) 0.58238(2) 0.72919(3) 0.03466(10) Uani 1 1 d . . . . .
S3 S 0.41334(17) 0.77118(15) 0.52579(19) 0.0325(6) Uani 1 1 d . . . . .
S6 S 0.63529(18) 0.58563(17) 0.65544(19) 0.0356(6) Uani 1 1 d . . . . .
S9 S 0.72385(17) 0.74382(15) 0.32629(18) 0.0304(5) Uani 1 1 d . . . . .
S4 S 0.32643(19) 0.60963(16) 0.80715(19) 0.0362(6) Uani 1 1 d . . . . .
S7 S 0.70006(18) 0.30391(16) 0.63299(19) 0.0351(6) Uani 1 1 d . . . . .
S1 S 0.5854(2) 0.61235(16) 0.16965(19) 0.0407(7) Uani 1 1 d . . . . .
S8 S 0.88193(17) 0.54245(16) 0.4702(2) 0.0353(6) Uani 1 1 d . . . . .
S5 S 0.18083(18) 0.56907(17) 0.6583(2) 0.0390(6) Uani 1 1 d . . . . .
S2 S 0.55335(19) 0.84856(16) 0.2209(2) 0.0385(6) Uani 1 1 d . . . . .
C49 C 0.7461(7) 0.2495(7) 0.5571(8) 0.042(3) Uani 1 1 d . . . . .
H49A H 0.713086 0.195941 0.586501 0.051 Uiso 1 1 calc R U . . .
H49B H 0.735031 0.282218 0.503152 0.051 Uiso 1 1 calc R U . . .
C65 C 0.7911(7) 0.7656(7) 0.2073(7) 0.037(3) Uani 1 1 d . . . . .
H65A H 0.798282 0.713951 0.198543 0.045 Uiso 1 1 calc R U . . .
H65B H 0.758037 0.803769 0.172509 0.045 Uiso 1 1 calc R U . . .
C18 C 0.5846(7) 0.8133(6) 0.5137(8) 0.038(3) Uani 1 1 d . . . . .
H18A H 0.607687 0.834904 0.448466 0.045 Uiso 1 1 calc R U . . .
H18B H 0.601281 0.755227 0.535580 0.045 Uiso 1 1 calc R U . . .
C17 C 0.4836(7) 0.8190(7) 0.5528(8) 0.043(3) Uani 1 1 d . . . . .
H17A H 0.469815 0.877926 0.535309 0.051 Uiso 1 1 calc R U . . .
H17B H 0.462757 0.794505 0.617947 0.051 Uiso 1 1 calc R U . . .
C50 C 0.8477(8) 0.2349(8) 0.5302(10) 0.058(4) Uani 1 1 d . . . . .
H50A H 0.881083 0.288502 0.497088 0.069 Uiso 1 1 calc R U . . .
H50B H 0.859331 0.205442 0.584266 0.069 Uiso 1 1 calc R U . . .
C25 C 0.3036(7) 0.7204(6) 0.7832(8) 0.038(3) Uani 1 1 d . . . . .
H25A H 0.316926 0.750775 0.719592 0.046 Uiso 1 1 calc R U . . .
H25B H 0.238649 0.726392 0.817398 0.046 Uiso 1 1 calc R U . . .
C20 C 0.6351(9) 0.9493(8) 0.4939(10) 0.061(4) Uani 1 1 d . . . . .
H20 H 0.614426 0.975663 0.448043 0.074 Uiso 1 1 calc R U . . .
C41 C 0.6560(10) 0.4887(9) 0.7359(10) 0.063(3) Uani 1 1 d . U . . .
H41A H 0.622008 0.442750 0.744163 0.075 Uiso 0.566(10) 1 calc R U P A 1
H41B H 0.721317 0.477120 0.714293 0.075 Uiso 0.566(10) 1 calc R U P A 1
H41C H 0.600329 0.453238 0.768729 0.075 Uiso 0.434(10) 1 calc R U P A 2
H41D H 0.704601 0.460494 0.702780 0.075 Uiso 0.434(10) 1 calc R U P A 2
C33 C 0.0919(7) 0.4834(7) 0.7436(8) 0.046(3) Uani 1 1 d . . . . .
H33A H 0.110511 0.432615 0.733061 0.055 Uiso 1 1 calc R U . . .
H33B H 0.085136 0.472047 0.803836 0.055 Uiso 1 1 calc R U . . .
C26 C 0.3617(7) 0.7568(6) 0.8077(8) 0.038(3) Uani 1 1 d . . . . .
H26A H 0.345976 0.728244 0.871944 0.046 Uiso 1 1 calc R U . . .
H26B H 0.426451 0.747957 0.776006 0.046 Uiso 1 1 calc R U . . .
C58 C 0.9507(7) 0.7221(7) 0.4434(8) 0.040(3) Uani 1 1 d . . . . .
C51 C 0.8836(8) 0.1856(7) 0.4737(9) 0.051(3) Uani 1 1 d . . . . .
C19 C 0.6275(7) 0.8626(7) 0.5391(9) 0.045(3) Uani 1 1 d . . . . .
C27 C 0.3475(8) 0.8483(6) 0.7840(7) 0.036(3) Uani 1 1 d . . . . .
C64 C 0.8840(7) 0.5742(6) 0.5539(7) 0.039(3) Uani 1 1 d . . . . .
H64A H 0.824625 0.596406 0.580735 0.047 Uiso 1 1 calc R U . . .
H64B H 0.893869 0.525634 0.601483 0.047 Uiso 1 1 calc R U . . .
C28 C 0.2627(8) 0.8791(7) 0.8162(9) 0.051(3) Uani 1 1 d . . . . .
H28 H 0.211655 0.842194 0.853192 0.062 Uiso 1 1 calc R U . . .
C67 C 0.9347(7) 0.8328(8) 0.0736(8) 0.048(3) Uani 1 1 d . . . . .
C59 C 0.8743(8) 0.7711(8) 0.4678(10) 0.055(3) Uani 1 1 d . . . . .
H59 H 0.827582 0.751332 0.525850 0.067 Uiso 1 1 calc R U . . .
C61 C 0.9351(9) 0.8786(8) 0.3197(10) 0.062(4) Uani 1 1 d . . . . .
H61 H 0.930580 0.931222 0.277868 0.074 Uiso 1 1 calc R U . . .
C31 C 0.4099(9) 0.9896(7) 0.7068(8) 0.049(3) Uani 1 1 d . . . . .
H31 H 0.460470 1.027090 0.669217 0.059 Uiso 1 1 calc R U . . .
C66 C 0.8853(8) 0.8036(9) 0.1733(9) 0.058(4) Uani 1 1 d . . . . .
H66A H 0.878462 0.850536 0.189969 0.070 Uiso 1 1 calc R U . . .
H66B H 0.921711 0.762325 0.201719 0.070 Uiso 1 1 calc R U . . .
C52 C 0.8442(9) 0.1764(9) 0.4237(10) 0.064(4) Uani 1 1 d . . . . .
H52 H 0.790242 0.203948 0.421880 0.077 Uiso 1 1 calc R U . . .
C32 C 0.4211(8) 0.9052(7) 0.7280(7) 0.042(3) Uani 1 1 d . . . . .
H32 H 0.479991 0.885981 0.703839 0.051 Uiso 1 1 calc R U . . .
C9 C 0.4617(9) 0.8985(7) 0.1852(9) 0.050(3) Uani 1 1 d . . . . .
H9A H 0.485285 0.919498 0.120049 0.060 Uiso 1 1 calc R U . . .
H9B H 0.412192 0.857660 0.211082 0.060 Uiso 1 1 calc R U . . .
C79 C 0.3687(10) 0.8693(10) -0.0389(11) 0.070(3) Uani 1 1 d . U . . .
H79 H 0.364934 0.906346 -0.092823 0.084 Uiso 1 1 calc R U . . .
C57 C 0.9602(7) 0.6403(7) 0.5116(9) 0.049(3) Uani 1 1 d . . . . .
H57A H 0.963361 0.650185 0.559665 0.059 Uiso 1 1 calc R U . . .
H57B H 1.018692 0.617638 0.483555 0.059 Uiso 1 1 calc R U . . .
C63 C 1.0160(9) 0.7528(8) 0.3563(9) 0.050(3) Uani 1 1 d . . . . .
H63 H 1.066316 0.720969 0.337610 0.060 Uiso 1 1 calc R U . . .
C10 C 0.4237(9) 0.9704(7) 0.2144(9) 0.052(3) Uani 1 1 d . . . . .
H10A H 0.473784 1.009444 0.192353 0.062 Uiso 1 1 calc R U . . .
H10B H 0.395501 0.949056 0.279805 0.062 Uiso 1 1 calc R U . . .
C24 C 0.6536(8) 0.8232(9) 0.6103(10) 0.058(4) Uani 1 1 d . . . . .
H24 H 0.645190 0.765529 0.642744 0.070 Uiso 1 1 calc R U . . .
C35 C -0.0699(8) 0.4424(8) 0.8061(10) 0.057(4) Uani 1 1 d . . . . .
C11 C 0.3518(10) 1.0155(8) 0.1771(10) 0.058(4) Uani 1 1 d . . . . .
C68 C 0.9324(10) 0.9145(9) 0.0185(9) 0.063(4) Uani 1 1 d . . . . .
H68 H 0.902235 0.952966 0.043491 0.076 Uiso 1 1 calc R U . . .
C62 C 1.0068(10) 0.8312(9) 0.2966(9) 0.067(4) Uani 1 1 d . . . . .
H62 H 1.052297 0.851823 0.238001 0.081 Uiso 1 1 calc R U . . .
C30 C 0.3230(10) 1.0177(8) 0.7419(9) 0.056(4) Uani 1 1 d . . . . .
H30 H 0.314346 1.074630 0.728405 0.067 Uiso 1 1 calc R U . . .
C29 C 0.2499(9) 0.9630(8) 0.7961(10) 0.064(4) Uani 1 1 d . . . . .
H29 H 0.190934 0.982194 0.819742 0.077 Uiso 1 1 calc R U . . .
C34 C 0.0054(9) 0.5099(8) 0.7354(10) 0.060(4) Uani 1 1 d . . . . .
H34A H 0.012040 0.519863 0.675471 0.072 Uiso 1 1 calc R U . . .
H34B H -0.011883 0.561750 0.743811 0.072 Uiso 1 1 calc R U . . .
C60 C 0.8695(9) 0.8489(8) 0.4044(11) 0.065(4) Uani 1 1 d . . . . .
H60 H 0.819458 0.881781 0.420762 0.078 Uiso 1 1 calc R U . . .
C36 C -0.0807(9) 0.3805(9) 0.7853(10) 0.068(4) Uani 1 1 d . . . . .
H36 H -0.043920 0.379517 0.729049 0.082 Uiso 1 1 calc R U . . .
C38 C -0.2021(10) 0.3200(10) 0.9308(11) 0.074(5) Uani 1 1 d . . . . .
H38 H -0.248457 0.278799 0.972058 0.089 Uiso 1 1 calc R U . . .
C39 C -0.1900(10) 0.3805(9) 0.9529(10) 0.069(4) Uani 1 1 d . . . . .
H39 H -0.226080 0.379390 1.010248 0.083 Uiso 1 1 calc R U . . .
C53 C 0.8825(10) 0.1282(11) 0.3773(12) 0.086(6) Uani 1 1 d . . . . .
H53 H 0.854163 0.121934 0.344464 0.103 Uiso 1 1 calc R U . . .
C12 C 0.2611(10) 0.9989(11) 0.2329(12) 0.075(5) Uani 1 1 d . . . . .
H12 H 0.242895 0.960408 0.292512 0.090 Uiso 1 1 calc R U . . .
C69 C 0.9736(12) 0.9399(11) -0.0720(10) 0.083(5) Uani 1 1 d . . . . .
H69 H 0.972402 0.996331 -0.107746 0.100 Uiso 1 1 calc R U . . .
C21 C 0.6734(10) 0.9961(11) 0.5171(15) 0.090(7) Uani 1 1 d . . . . .
H21 H 0.679969 1.054114 0.486727 0.108 Uiso 1 1 calc R U . . .
C70 C 1.0161(10) 0.8877(11) -0.1130(11) 0.078(5) Uani 1 1 d . . . . .
H70 H 1.044748 0.907004 -0.175583 0.094 Uiso 1 1 calc R U . . .
C40 C -0.1249(9) 0.4433(10) 0.8911(10) 0.070(4) Uani 1 1 d . . . . .
H40 H -0.117278 0.486073 0.905303 0.084 Uiso 1 1 calc R U . . .
C71 C 1.0156(11) 0.8050(12) -0.0588(11) 0.090(6) Uani 1 1 d . . . . .
H71 H 1.042272 0.766856 -0.085071 0.108 Uiso 1 1 calc R U . . .
C16 C 0.3771(13) 1.0732(9) 0.0904(14) 0.093(6) Uani 1 1 d . . . . .
H16 H 0.439435 1.085166 0.051895 0.112 Uiso 1 1 calc R U . . .
C22 C 0.7014(11) 0.9553(14) 0.5856(17) 0.110(9) Uani 1 1 d . . . . .
H22 H 0.727982 0.986805 0.600795 0.132 Uiso 1 1 calc R U . . .
C74 C 0.3073(12) 0.8738(11) 0.0391(12) 0.079(3) Uani 1 1 d . U . . .
C3 C 0.8594(14) 0.6466(10) -0.0084(13) 0.102(7) Uani 1 1 d . . . . .
C37 C -0.1474(10) 0.3191(10) 0.8495(11) 0.081(5) Uani 1 1 d . . . . .
H37 H -0.155086 0.275639 0.836366 0.098 Uiso 1 1 calc R U . . .
C54 C 0.9610(13) 0.0888(11) 0.3772(16) 0.109(8) Uani 1 1 d . . . . .
H54 H 0.984706 0.052822 0.347692 0.130 Uiso 1 1 calc R U . . .
C23 C 0.6926(10) 0.8710(13) 0.6329(12) 0.085(6) Uani 1 1 d . . . . .
H23 H 0.712315 0.845571 0.679539 0.102 Uiso 1 1 calc R U . . .
C72 C 0.9770(10) 0.7772(10) 0.0327(11) 0.081(5) Uani 1 1 d . . . . .
H72 H 0.978914 0.720814 0.068101 0.097 Uiso 1 1 calc R U . . .
C75 C 0.3176(12) 0.8194(11) 0.1178(12) 0.082(4) Uani 1 1 d . U . . .
H75 H 0.278176 0.822863 0.172336 0.098 Uiso 1 1 calc R U . . .
C76 C 0.3820(12) 0.7631(12) 0.1167(13) 0.091(4) Uani 1 1 d . U . . .
H76 H 0.385821 0.727118 0.170836 0.109 Uiso 1 1 calc R U . . .
C77 C 0.4444(12) 0.7557(12) 0.0375(12) 0.091(4) Uani 1 1 d . U . . .
H77 H 0.489280 0.715332 0.036967 0.110 Uiso 1 1 calc R U . . .
C78 C 0.4356(12) 0.8125(11) -0.0409(12) 0.090(4) Uani 1 1 d . U . . .
H78 H 0.476812 0.811321 -0.096042 0.107 Uiso 1 1 calc R U . . .
C56 C 0.9666(11) 0.1471(10) 0.4702(13) 0.086(5) Uani 1 1 d . . . . .
H56 H 0.996105 0.152664 0.502427 0.103 Uiso 1 1 calc R U . . .
C4 C 0.9289(16) 0.6004(13) -0.0061(16) 0.156(13) Uani 1 1 d . . . . .
H4 H 0.922855 0.557258 0.048971 0.187 Uiso 1 1 calc R U . . .
C7 C 0.9490(15) 0.7067(13) -0.1721(15) 0.125(9) Uani 1 1 d . . . . .
H7 H 0.953090 0.743061 -0.229338 0.150 Uiso 1 1 calc R U . . .
C6 C 1.0189(16) 0.6616(13) -0.1609(18) 0.123(9) Uani 1 1 d . . . . .
H6 H 1.073909 0.666061 -0.210788 0.148 Uiso 1 1 calc R U . . .
C8 C 0.8659(15) 0.6981(13) -0.0930(14) 0.122(8) Uani 1 1 d . . . . .
H8 H 0.814842 0.728491 -0.099735 0.147 Uiso 1 1 calc R U . . .
C2 C 0.7698(13) 0.6404(11) 0.0791(12) 0.086(5) Uani 1 1 d . . . . .
H2A H 0.779227 0.600687 0.132058 0.103 Uiso 1 1 calc R U . . .
H2B H 0.759685 0.694620 0.082763 0.103 Uiso 1 1 calc R U . . .
C1 C 0.6946(11) 0.6161(9) 0.0786(10) 0.074(5) Uani 1 1 d . . . . .
H1A H 0.704986 0.560713 0.077918 0.089 Uiso 1 1 calc R U . . .
H1B H 0.689722 0.653659 0.022595 0.089 Uiso 1 1 calc R U . . .
C55 C 1.0048(13) 0.1013(14) 0.4194(17) 0.121(9) Uani 1 1 d . . . . .
H55 H 1.062349 0.078368 0.414241 0.146 Uiso 1 1 calc R U . . .
C15 C 0.3114(17) 1.1130(10) 0.0608(17) 0.118(8) Uani 1 1 d . . . . .
H15 H 0.329670 1.152367 0.001480 0.142 Uiso 1 1 calc R U . . .
C13 C 0.1944(14) 1.0413(18) 0.1989(18) 0.119(9) Uani 1 1 d . . . . .
H13 H 0.131576 1.030138 0.235616 0.143 Uiso 1 1 calc R U . . .
C73 C 0.2369(14) 0.9307(12) 0.0397(15) 0.125(7) Uani 1 1 d . U . . .
H73A H 0.196045 0.916662 0.020634 0.187 Uiso 1 1 calc R U . . .
H73B H 0.263113 0.986087 -0.000680 0.187 Uiso 1 1 calc R U . . .
H73C H 0.202890 0.928524 0.099732 0.187 Uiso 1 1 calc R U . . .
C5 C 1.0120(14) 0.6098(14) -0.0791(16) 0.120(9) Uani 1 1 d . . . . .
H5 H 1.062789 0.579937 -0.070985 0.144 Uiso 1 1 calc R U . . .
C14 C 0.2228(18) 1.0983(15) 0.112(2) 0.133(11) Uani 1 1 d . . . . .
H14 H 0.179483 1.126979 0.089513 0.159 Uiso 1 1 calc R U . . .
C43 C 0.674(2) 0.576(2) 0.815(2) 0.071(4) Uani 0.566(10) 1 d . U P A 1
C42 C 0.623(2) 0.4979(19) 0.827(2) 0.075(4) Uani 0.566(10) 1 d . U P A 1
H42A H 0.635551 0.447015 0.870623 0.090 Uiso 0.566(10) 1 calc R U P A 1
H42B H 0.556850 0.505303 0.850127 0.090 Uiso 0.566(10) 1 calc R U P A 1
C44 C 0.619(3) 0.640(2) 0.843(2) 0.077(4) Uani 0.566(10) 1 d . U P A 1
H44 H 0.554847 0.637104 0.865051 0.092 Uiso 0.566(10) 1 calc R U P A 1
C48 C 0.760(2) 0.5917(19) 0.775(2) 0.080(5) Uani 0.566(10) 1 d . U P A 1
H48 H 0.796800 0.552031 0.755543 0.096 Uiso 0.566(10) 1 calc R U P A 1
C45 C 0.661(2) 0.7015(19) 0.837(2) 0.078(4) Uani 0.566(10) 1 d . U P A 1
H45 H 0.625216 0.736346 0.864543 0.093 Uiso 0.566(10) 1 calc R U P A 1
C46 C 0.754(2) 0.719(2) 0.793(2) 0.088(6) Uani 0.566(10) 1 d . U P A 1
H46 H 0.781199 0.764830 0.786843 0.105 Uiso 0.566(10) 1 calc R U P A 1
C47 C 0.803(2) 0.662(2) 0.757(2) 0.087(6) Uani 0.566(10) 1 d . U P A 1
H47 H 0.866492 0.671886 0.721291 0.104 Uiso 0.566(10) 1 calc R U P A 1
C42A C 0.682(3) 0.496(2) 0.800(3) 0.072(5) Uani 0.434(10) 1 d . U P A 2
H42C H 0.687691 0.439566 0.841307 0.086 Uiso 0.434(10) 1 calc R U P A 2
H42D H 0.741838 0.523876 0.768413 0.086 Uiso 0.434(10) 1 calc R U P A 2
C43A C 0.621(3) 0.538(3) 0.851(3) 0.074(4) Uani 0.434(10) 1 d . U P A 2
C48A C 0.530(3) 0.507(3) 0.905(3) 0.082(6) Uani 0.434(10) 1 d . U P A 2
H48A H 0.512305 0.456684 0.909309 0.098 Uiso 0.434(10) 1 calc R U P A 2
C47A C 0.470(3) 0.548(3) 0.950(3) 0.087(7) Uani 0.434(10) 1 d . U P A 2
H47A H 0.411600 0.522049 0.989910 0.104 Uiso 0.434(10) 1 calc R U P A 2
C44A C 0.638(3) 0.608(3) 0.847(3) 0.079(4) Uani 0.434(10) 1 d . U P A 2
H44A H 0.697230 0.631845 0.810136 0.094 Uiso 0.434(10) 1 calc R U P A 2
C46A C 0.485(3) 0.627(3) 0.942(3) 0.084(6) Uani 0.434(10) 1 d . U P A 2
H46A H 0.437490 0.657376 0.967745 0.101 Uiso 0.434(10) 1 calc R U P A 2
C45A C 0.570(3) 0.654(3) 0.896(3) 0.078(5) Uani 0.434(10) 1 d . U P A 2
H45A H 0.588311 0.702484 0.895327 0.093 Uiso 0.434(10) 1 calc R U P A 2

loop_
_atom_site_aniso_label
_atom_site_aniso_U_11
_atom_site_aniso_U_22
_atom_site_aniso_U_33
_atom_site_aniso_U_23
_atom_site_aniso_U_13
_atom_site_aniso_U_12
Au4 0.0203(2) 0.0161(2) 0.0251(3) -0.0085(2) -0.0087(2) 0.00032(18)
Au2 0.02500(19) 0.01982(18) 0.0330(2) -0.00753(16) -0.00977(16) -0.00294(14)
Au7 0.02710(19) 0.0289(2) 0.0357(2) -0.01722(17) -0.01490(17) 0.00278(15)
Au6 0.0322(2) 0.01875(18) 0.0326(2) -0.01219(16) -0.01157(17) 0.00252(14)
Au3 0.0339(2) 0.02217(19) 0.0273(2) -0.01005(16) -0.01044(17) 0.00076(15)
Au5 0.02246(19) 0.0308(2) 0.0343(2) -0.01675(17) -0.00922(17) 0.00402(15)
Au8 0.0286(2) 0.02153(19) 0.0382(2) -0.00916(17) -0.01718(18) 0.00328(15)
Au11 0.0279(2) 0.0269(2) 0.0393(2) -0.01316(18) -0.01387(18) -0.00042(15)
Au13 0.0388(2) 0.02090(19) 0.0405(2) -0.01072(17) -0.02086(19) 0.00140(16)
Au10 0.0370(2) 0.0283(2) 0.0373(2) -0.01821(18) -0.01593(19) 0.00457(16)
Au9 0.0288(2) 0.0271(2) 0.0458(3) -0.01647(18) -0.01928(19) 0.00377(15)
Au1 0.0382(2) 0.0261(2) 0.0362(2) -0.01024(18) -0.01551(19) 0.00321(16)
Au12 0.0310(2) 0.0292(2) 0.0435(3) -0.02133(19) -0.00732(19) -0.00188(16)
S3 0.0330(13) 0.0217(12) 0.0472(16) -0.0180(12) -0.0171(12) 0.0038(10)
S6 0.0377(15) 0.0377(15) 0.0434(16) -0.0223(13) -0.0223(13) 0.0057(11)
S9 0.0288(13) 0.0234(12) 0.0353(14) -0.0101(11) -0.0101(11) -0.0039(10)
S4 0.0418(15) 0.0270(13) 0.0386(15) -0.0170(12) -0.0106(13) -0.0020(11)
S7 0.0312(13) 0.0309(13) 0.0465(17) -0.0150(12) -0.0200(12) 0.0032(10)
S1 0.0549(18) 0.0290(14) 0.0324(15) -0.0109(12) -0.0149(13) 0.0039(12)
S8 0.0273(13) 0.0296(13) 0.0507(17) -0.0177(13) -0.0165(12) 0.0033(10)
S5 0.0275(13) 0.0421(15) 0.0490(18) -0.0263(14) -0.0104(13) 0.0048(11)
S2 0.0434(16) 0.0262(13) 0.0462(17) -0.0105(12) -0.0228(14) 0.0022(11)
C49 0.037(6) 0.029(6) 0.052(7) -0.013(5) -0.012(6) -0.003(5)
C65 0.026(5) 0.044(6) 0.037(6) -0.019(5) -0.004(5) -0.006(5)
C18 0.034(6) 0.030(6) 0.053(7) -0.020(5) -0.017(5) 0.002(4)
C17 0.046(7) 0.034(6) 0.058(8) -0.030(6) -0.018(6) -0.001(5)
C50 0.033(6) 0.050(8) 0.104(12) -0.041(8) -0.034(7) 0.010(5)
C25 0.032(6) 0.027(5) 0.063(8) -0.029(5) -0.015(5) 0.002(4)
C20 0.055(8) 0.041(7) 0.097(12) -0.044(8) -0.022(8) 0.001(6)
C41 0.061(7) 0.079(7) 0.069(7) -0.041(6) -0.039(6) 0.022(6)
C33 0.029(6) 0.056(7) 0.047(7) -0.028(6) -0.002(5) -0.004(5)
C26 0.042(6) 0.029(6) 0.046(7) -0.025(5) -0.011(5) 0.002(5)
C58 0.035(6) 0.038(6) 0.051(7) -0.019(6) -0.021(6) 0.001(5)
C51 0.040(7) 0.040(7) 0.068(9) -0.029(6) -0.012(6) 0.004(5)
C19 0.027(6) 0.052(7) 0.072(9) -0.042(7) -0.018(6) 0.005(5)
C27 0.048(7) 0.021(5) 0.044(7) -0.016(5) -0.018(5) -0.005(4)
C64 0.040(6) 0.033(6) 0.036(6) -0.008(5) -0.013(5) -0.003(5)
C28 0.044(7) 0.047(7) 0.066(9) -0.035(7) -0.012(6) 0.000(6)
C67 0.024(6) 0.066(8) 0.034(7) -0.011(6) 0.001(5) -0.013(5)
C59 0.041(7) 0.045(7) 0.072(10) -0.027(7) -0.013(7) 0.007(6)
C61 0.053(8) 0.038(7) 0.075(11) -0.010(7) -0.021(8) -0.002(6)
C31 0.066(8) 0.033(6) 0.043(7) -0.017(6) -0.011(6) -0.014(6)
C66 0.035(7) 0.071(9) 0.056(9) -0.022(7) -0.003(6) -0.022(6)
C52 0.037(7) 0.079(10) 0.098(12) -0.064(10) -0.022(8) 0.012(6)
C32 0.052(7) 0.036(6) 0.039(7) -0.019(5) -0.013(6) 0.000(5)
C9 0.067(8) 0.035(6) 0.048(8) -0.012(6) -0.034(7) 0.017(6)
C79 0.064(7) 0.081(7) 0.071(7) -0.035(6) -0.029(6) 0.000(6)
C57 0.038(6) 0.041(7) 0.092(10) -0.030(7) -0.045(7) 0.005(5)
C63 0.050(8) 0.050(8) 0.053(8) -0.021(7) -0.022(7) -0.003(6)
C10 0.063(8) 0.026(6) 0.064(9) -0.015(6) -0.030(7) 0.009(5)
C24 0.046(8) 0.081(10) 0.070(10) -0.043(8) -0.032(7) 0.006(7)
C35 0.034(7) 0.059(8) 0.072(10) -0.030(7) -0.009(7) -0.012(6)
C11 0.065(9) 0.036(7) 0.074(10) -0.020(7) -0.037(8) 0.019(6)
C68 0.067(9) 0.059(9) 0.046(8) -0.020(7) -0.006(7) -0.005(7)
C62 0.059(9) 0.084(11) 0.041(8) -0.021(8) 0.001(7) -0.028(8)
C30 0.075(10) 0.033(7) 0.070(9) -0.027(7) -0.033(8) 0.006(6)
C29 0.044(8) 0.054(8) 0.094(12) -0.049(8) -0.016(8) 0.024(6)
C34 0.049(8) 0.057(8) 0.070(10) -0.024(7) -0.021(7) 0.001(6)
C60 0.053(8) 0.040(7) 0.098(12) -0.036(8) -0.024(8) 0.016(6)
C36 0.051(8) 0.089(11) 0.063(9) -0.049(9) 0.002(7) -0.020(7)
C38 0.052(9) 0.094(12) 0.076(11) -0.047(10) -0.003(8) -0.027(8)
C39 0.064(10) 0.079(10) 0.046(8) -0.024(8) -0.002(7) -0.014(8)
C53 0.048(9) 0.112(14) 0.103(14) -0.080(12) 0.003(9) -0.008(9)
C12 0.043(8) 0.112(13) 0.081(12) -0.058(11) -0.018(8) 0.013(8)
C69 0.086(12) 0.081(11) 0.045(9) -0.007(8) -0.009(8) -0.005(9)
C21 0.041(8) 0.086(12) 0.17(2) -0.092(14) -0.029(11) -0.008(8)
C70 0.053(9) 0.089(12) 0.061(10) -0.029(10) 0.013(8) -0.028(8)
C40 0.050(8) 0.087(11) 0.067(10) -0.043(9) 0.001(7) -0.022(7)
C71 0.068(11) 0.115(15) 0.071(12) -0.060(12) 0.014(9) -0.018(10)
C16 0.098(13) 0.049(9) 0.135(17) -0.006(10) -0.081(13) 0.002(9)
C22 0.051(10) 0.135(18) 0.22(3) -0.14(2) -0.056(13) 0.009(10)
C74 0.075(7) 0.085(7) 0.086(7) -0.042(6) -0.033(6) -0.001(6)
C3 0.104(15) 0.049(10) 0.087(14) -0.021(10) 0.016(12) -0.008(9)
C37 0.067(10) 0.092(12) 0.083(12) -0.056(10) 0.002(9) -0.030(9)
C54 0.078(14) 0.074(12) 0.14(2) -0.065(13) -0.001(13) 0.010(10)
C23 0.047(9) 0.145(18) 0.091(13) -0.080(13) -0.023(9) 0.012(10)
C72 0.064(10) 0.065(10) 0.077(12) -0.037(9) 0.014(9) -0.003(8)
C75 0.077(7) 0.097(8) 0.086(7) -0.037(7) -0.040(6) -0.015(6)
C76 0.082(8) 0.106(8) 0.080(7) -0.024(7) -0.038(6) -0.015(7)
C77 0.076(7) 0.107(8) 0.074(7) -0.018(7) -0.033(6) 0.002(7)
C78 0.074(7) 0.102(8) 0.073(7) -0.024(7) -0.025(6) 0.008(6)
C56 0.060(10) 0.094(13) 0.131(17) -0.062(12) -0.048(11) 0.014(9)
C4 0.14(2) 0.074(13) 0.14(2) -0.053(14) 0.048(17) -0.003(13)
C7 0.101(16) 0.088(15) 0.110(18) -0.022(13) 0.006(14) 0.005(12)
C6 0.123(19) 0.073(13) 0.14(2) -0.075(15) 0.011(17) 0.002(13)
C8 0.108(17) 0.109(17) 0.093(16) -0.038(14) -0.006(13) 0.036(13)
C2 0.123(16) 0.085(12) 0.076(12) -0.044(10) -0.054(12) 0.011(11)
C1 0.085(12) 0.051(9) 0.049(9) -0.013(7) -0.003(8) 0.002(8)
C55 0.070(13) 0.14(2) 0.18(2) -0.104(19) -0.050(15) 0.059(13)
C15 0.15(2) 0.045(9) 0.17(2) 0.005(11) -0.125(19) 0.021(11)
C13 0.067(13) 0.20(3) 0.14(2) -0.13(2) -0.044(15) 0.040(16)
C73 0.123(14) 0.108(13) 0.129(14) -0.058(11) -0.036(12) 0.028(11)
C5 0.091(15) 0.104(17) 0.122(19) -0.069(15) 0.013(15) 0.014(13)
C14 0.12(2) 0.12(2) 0.24(3) -0.11(2) -0.13(2) 0.091(18)
C43 0.081(7) 0.091(7) 0.073(7) -0.050(6) -0.050(6) 0.028(6)
C42 0.074(7) 0.090(7) 0.074(7) -0.040(6) -0.043(7) 0.030(7)
C44 0.085(8) 0.094(8) 0.076(7) -0.048(7) -0.049(7) 0.031(7)
C48 0.087(8) 0.098(9) 0.083(8) -0.051(7) -0.054(7) 0.026(8)
C45 0.090(8) 0.096(8) 0.078(8) -0.056(7) -0.048(7) 0.029(7)
C46 0.092(10) 0.102(10) 0.087(9) -0.052(8) -0.049(8) 0.032(9)
C47 0.090(10) 0.106(10) 0.091(10) -0.051(9) -0.055(8) 0.024(9)
C42A 0.073(7) 0.088(8) 0.074(8) -0.041(7) -0.046(7) 0.025(7)
C43A 0.079(7) 0.091(8) 0.072(7) -0.045(6) -0.046(6) 0.029(7)
C48A 0.081(9) 0.095(9) 0.076(8) -0.042(8) -0.037(8) 0.027(8)
C47A 0.087(10) 0.099(10) 0.075(10) -0.043(9) -0.033(9) 0.027(10)
C44A 0.086(7) 0.095(8) 0.077(7) -0.050(7) -0.047(6) 0.030(7)
C46A 0.088(10) 0.099(10) 0.076(10) -0.048(9) -0.038(9) 0.029(10)
C45A 0.087(8) 0.095(9) 0.076(8) -0.051(7) -0.046(7) 0.029(8)

loop_
_atom_type_symbol
_atom_type_description
_atom_type_scat_dispersion_real
_atom_type_scat_dispersion_imag
_atom_type_scat_source
C C 0.0033 0.0016 'International Tables Vol C Tables 4.2.6.8 and 6.1.1.4'
H H 0.0000 0.0000 'International Tables Vol C Tables 4.2.6.8 and 6.1.1.4'
Au Au -2.0133 8.8022 'International Tables Vol C Tables 4.2.6.8 and 6.1.1.4'
S S 0.1246 0.1234 'International Tables Vol C Tables 4.2.6.8 and 6.1.1.4'

loop_
_geom_angle_atom_site_label_1
_geom_angle_atom_site_label_2
_geom_angle_atom_site_label_3
_geom_angle
_geom_angle_site_symmetry_1
_geom_angle_site_symmetry_3
_geom_angle_publ_flag
Au2 Au4 Au2 180.0 2_666 . ?
Au2 Au4 Au7 115.748(12) . 2_666 ?
Au2 Au4 Au7 115.747(12) 2_666 . ?
Au2 Au4 Au7 64.253(12) 2_666 2_666 ?
Au2 Au4 Au7 64.252(12) . . ?
Au2 Au4 Au3 117.144(11) 2_666 . ?
Au2 Au4 Au3 62.855(11) 2_666 2_666 ?
Au2 Au4 Au3 117.143(11) . 2_666 ?
Au2 Au4 Au3 62.857(11) . . ?
Au7 Au4 Au7 180.0 . 2_666 ?
Au7 Au4 Au3 114.441(12) 2_666 2_666 ?
Au7 Au4 Au3 65.559(12) 2_666 . ?
Au7 Au4 Au3 114.441(12) . . ?
Au7 Au4 Au3 65.559(12) . 2_666 ?
Au6 Au4 Au2 64.634(12) 2_666 2_666 ?
Au6 Au4 Au2 115.367(12) 2_666 . ?
Au6 Au4 Au2 64.634(12) . . ?
Au6 Au4 Au2 115.365(12) . 2_666 ?
Au6 Au4 Au7 117.992(11) 2_666 . ?
Au6 Au4 Au7 117.993(11) . 2_666 ?
Au6 Au4 Au7 62.008(11) . . ?
Au6 Au4 Au7 62.007(11) 2_666 2_666 ?
Au6 Au4 Au6 180.0 2_666 . ?
Au6 Au4 Au3 59.667(11) 2_666 . ?
Au6 Au4 Au3 120.333(11) 2_666 2_666 ?
Au6 Au4 Au3 120.334(11) . . ?
Au6 Au4 Au3 59.666(11) . 2_666 ?
Au3 Au4 Au3 180.000(16) . 2_666 ?
Au5 Au4 Au2 61.671(11) 2_666 . ?
Au5 Au4 Au2 118.329(11) . . ?
Au5 Au4 Au2 61.670(11) . 2_666 ?
Au5 Au4 Au2 118.329(11) 2_666 2_666 ?
Au5 Au4 Au7 120.276(12) . . ?
Au5 Au4 Au7 59.724(12) . 2_666 ?
Au5 Au4 Au7 59.724(12) 2_666 . ?
Au5 Au4 Au7 120.275(12) 2_666 2_666 ?
Au5 Au4 Au6 112.559(11) 2_666 . ?
Au5 Au4 Au6 67.442(11) . . ?
Au5 Au4 Au6 112.557(11) . 2_666 ?
Au5 Au4 Au6 67.442(11) 2_666 2_666 ?
Au5 Au4 Au3 117.418(12) 2_666 2_666 ?
Au5 Au4 Au3 117.418(12) . . ?
Au5 Au4 Au3 62.582(12) 2_666 . ?
Au5 Au4 Au3 62.582(12) . 2_666 ?
Au5 Au4 Au5 180.0 2_666 . ?
Au5 Au4 Au8 112.898(12) 2_666 2_666 ?
Au5 Au4 Au8 67.102(12) . 2_666 ?
Au5 Au4 Au8 112.898(12) . . ?
Au5 Au4 Au8 67.102(12) 2_666 . ?
Au8 Au4 Au2 59.802(12) 2_666 . ?
Au8 Au4 Au2 59.801(12) . 2_666 ?
Au8 Au4 Au2 120.199(12) 2_666 2_666 ?
Au8 Au4 Au2 120.198(11) . . ?
Au8 Au4 Au7 115.495(11) . 2_666 ?
Au8 Au4 Au7 64.504(12) . . ?
Au8 Au4 Au7 64.504(11) 2_666 2_666 ?
Au8 Au4 Au7 115.497(12) 2_666 . ?
Au8 Au4 Au6 113.160(12) 2_666 2_666 ?
Au8 Au4 Au6 66.840(12) . 2_666 ?
Au8 Au4 Au6 113.160(12) . . ?
Au8 Au4 Au6 66.840(12) 2_666 . ?
Au8 Au4 Au3 116.400(12) 2_666 2_666 ?
Au8 Au4 Au3 63.601(12) 2_666 . ?
Au8 Au4 Au3 63.601(12) . 2_666 ?
Au8 Au4 Au3 116.399(12) . . ?
Au8 Au4 Au8 179.999(14) . 2_666 ?
Au4 Au2 Au7 57.967(11) . . ?
Au4 Au2 Au6 57.668(10) . . ?
Au4 Au2 Au3 58.828(11) . . ?
Au4 Au2 Au5 58.829(11) . 2_666 ?
Au4 Au2 Au11 110.163(14) . . ?
Au4 Au2 Au13 112.823(15) . . ?
Au4 Au2 Au1 110.931(14) . . ?
Au7 Au2 Au6 57.794(13) . . ?
Au7 Au2 Au11 59.559(13) . . ?
Au7 Au2 Au13 115.783(16) . . ?
Au7 Au2 Au1 168.602(16) . . ?
Au6 Au2 Au11 108.452(16) . . ?
Au6 Au2 Au13 65.730(13) . . ?
Au6 Au2 Au1 120.179(16) . . ?
Au3 Au2 Au7 106.215(15) . . ?
Au3 Au2 Au6 110.671(16) . . ?
Au3 Au2 Au11 116.788(15) . . ?
Au3 Au2 Au13 120.734(17) . . ?
Au3 Au2 Au1 63.224(13) . . ?
Au5 Au2 Au7 56.826(13) 2_666 . ?
Au5 Au2 Au6 104.873(16) 2_666 . ?
Au5 Au2 Au3 60.267(13) 2_666 . ?
Au5 Au2 Au11 62.947(13) 2_666 . ?
Au5 Au2 Au13 170.533(18) 2_666 . ?
Au5 Au2 Au1 116.586(16) 2_666 . ?
Au8 Au2 Au4 59.858(11) 2_666 . ?
Au8 Au2 Au7 110.170(16) 2_666 . ?
Au8 Au2 Au6 64.219(14) 2_666 . ?
Au8 Au2 Au3 62.166(13) 2_666 . ?
Au8 Au2 Au5 110.528(16) 2_666 2_666 ?
Au8 Au2 Au11 169.513(18) 2_666 . ?
Au8 Au2 Au13 65.101(13) 2_666 . ?
Au8 Au2 Au1 61.928(14) 2_666 . ?
Au13 Au2 Au11 119.950(15) . . ?
Au13 Au2 Au1 69.558(14) . . ?
Au1 Au2 Au11 127.838(16) . . ?
S9 Au2 Au4 153.52(7) . . ?
S9 Au2 Au7 96.36(7) . . ?
S9 Au2 Au6 116.60(6) . . ?
S9 Au2 Au3 132.63(6) . . ?
S9 Au2 Au5 103.28(6) . 2_666 ?
S9 Au2 Au8 144.73(6) . 2_666 ?
S9 Au2 Au11 44.43(6) . . ?
S9 Au2 Au13 82.82(6) . . ?
S9 Au2 Au1 94.30(7) . . ?
Au4 Au7 Au2 57.781(11) . . ?
Au4 Au7 Au6 58.883(11) . . ?
Au4 Au7 Au3 57.373(11) . 2_666 ?
Au4 Au7 Au8 57.435(10) . . ?
Au4 Au7 Au11 114.947(16) . . ?
Au4 Au7 Au10 106.962(14) . . ?
Au4 Au7 Au9 111.241(14) . . ?
Au2 Au7 Au3 105.375(15) . 2_666 ?
Au2 Au7 Au8 108.552(16) . . ?
Au2 Au7 Au11 65.261(14) . . ?
Au2 Au7 Au10 115.238(15) . . ?
Au2 Au7 Au9 116.323(16) . . ?
Au6 Au7 Au2 61.316(13) . . ?
Au6 Au7 Au3 56.122(13) . 2_666 ?
Au6 Au7 Au8 105.116(16) . . ?
Au6 Au7 Au11 116.087(17) . . ?
Au6 Au7 Au10 59.195(13) . . ?
Au6 Au7 Au9 169.945(17) . . ?
Au3 Au7 Au11 170.624(18) 2_666 . ?
Au3 Au7 Au10 57.926(12) 2_666 . ?
Au3 Au7 Au9 118.166(16) 2_666 . ?
Au5 Au7 Au4 59.687(11) 2_666 . ?
Au5 Au7 Au2 59.403(14) 2_666 . ?
Au5 Au7 Au6 109.895(17) 2_666 . ?
Au5 Au7 Au3 110.280(16) 2_666 2_666 ?
Au5 Au7 Au8 64.388(14) 2_666 . ?
Au5 Au7 Au11 66.084(14) 2_666 . ?
Au5 Au7 Au10 166.645(17) 2_666 . ?
Au5 Au7 Au9 63.003(13) 2_666 . ?
Au8 Au7 Au3 58.639(12) . 2_666 ?
Au8 Au7 Au11 123.425(16) . . ?
Au8 Au7 Au10 109.256(16) . . ?
Au8 Au7 Au9 65.760(13) . . ?
Au11 Au7 Au10 124.435(15) . . ?
Au11 Au7 Au9 68.636(13) . . ?
Au9 Au7 Au10 126.602(17) . . ?
S6 Au7 Au4 150.69(7) . . ?
S6 Au7 Au2 129.83(7) . . ?
S6 Au7 Au6 97.85(6) . . ?
S6 Au7 Au3 95.67(7) . 2_666 ?
S6 Au7 Au5 149.37(7) . 2_666 ?
S6 Au7 Au8 121.23(7) . . ?
S6 Au7 Au11 90.52(7) . . ?
S6 Au7 Au10 43.90(7) . . ?
S6 Au7 Au9 90.84(6) . . ?
Au4 Au6 Au2 57.698(10) . . ?
Au4 Au6 Au7 59.109(10) . . ?
Au4 Au6 Au5 55.993(10) . . ?
Au4 Au6 Au8 56.384(10) . 2_666 ?
Au4 Au6 Au13 106.526(15) . . ?
Au4 Au6 Au10 113.935(14) . . ?
Au4 Au6 Au12 109.921(14) . . ?
Au2 Au6 Au5 103.745(15) . . ?
Au2 Au6 Au8 54.602(13) . 2_666 ?
Au2 Au6 Au13 58.149(13) . . ?
Au2 Au6 Au10 122.429(17) . . ?
Au2 Au6 Au12 165.219(17) . . ?
Au7 Au6 Au2 60.890(14) . . ?
Au7 Au6 Au5 108.044(15) . . ?
Au7 Au6 Au8 104.902(15) . 2_666 ?
Au7 Au6 Au13 111.871(16) . . ?
Au7 Au6 Au10 67.680(14) . . ?
Au7 Au6 Au12 121.936(18) . . ?
Au3 Au6 Au4 60.457(11) 2_666 . ?
Au3 Au6 Au2 111.758(15) 2_666 . ?
Au3 Au6 Au7 64.770(14) 2_666 . ?
Au3 Au6 Au5 58.861(13) 2_666 . ?
Au3 Au6 Au8 108.319(16) 2_666 2_666 ?
Au3 Au6 Au13 166.771(17) 2_666 . ?
Au3 Au6 Au10 63.255(14) 2_666 . ?
Au3 Au6 Au12 62.373(13) 2_666 . ?
Au5 Au6 Au13 113.027(16) . . ?
Au5 Au6 Au10 115.519(16) . . ?
Au5 Au6 Au12 61.485(13) . . ?
Au8 Au6 Au5 59.781(13) 2_666 . ?
Au8 Au6 Au13 59.335(12) 2_666 . ?
Au8 Au6 Au10 170.301(16) 2_666 . ?
Au8 Au6 Au12 112.804(17) 2_666 . ?
Au10 Au6 Au13 128.526(15) . . ?
Au10 Au6 Au12 68.503(15) . . ?
Au12 Au6 Au13 124.947(16) . . ?
S3 Au6 Au4 150.13(7) . . ?
S3 Au6 Au2 99.99(7) . . ?
S3 Au6 Au7 130.96(6) . . ?
S3 Au6 Au3 147.56(7) . 2_666 ?
S3 Au6 Au5 120.66(6) . . ?
S3 Au6 Au8 95.15(7) . 2_666 ?
S3 Au6 Au13 44.69(7) . . ?
S3 Au6 Au10 94.50(7) . . ?
S3 Au6 Au12 88.26(7) . . ?
Au4 Au3 Au2 58.315(11) . . ?
Au4 Au3 Au7 57.069(10) . 2_666 ?
Au4 Au3 Au5 58.121(11) . 2_666 ?
Au4 Au3 Au8 57.723(11) . 2_666 ?
Au4 Au3 Au10 113.420(15) . 2_666 ?
Au4 Au3 Au1 109.766(14) . . ?
Au4 Au3 Au12 111.338(15) . 2_666 ?
Au2 Au3 Au7 105.300(15) . 2_666 ?
Au2 Au3 Au8 56.536(13) . 2_666 ?
Au2 Au3 Au10 170.989(18) . 2_666 ?
Au2 Au3 Au1 62.299(13) . . ?
Au2 Au3 Au12 116.004(17) . 2_666 ?
Au7 Au3 Au10 65.815(13) 2_666 2_666 ?
Au7 Au3 Au1 111.718(16) 2_666 . ?
Au7 Au3 Au12 118.996(16) 2_666 2_666 ?
Au6 Au3 Au4 59.876(11) 2_666 . ?
Au6 Au3 Au2 111.576(18) 2_666 . ?
Au6 Au3 Au7 59.108(13) 2_666 2_666 ?
Au6 Au3 Au5 65.803(14) 2_666 2_666 ?
Au6 Au3 Au8 108.447(17) 2_666 2_666 ?
Au6 Au3 Au10 63.205(14) 2_666 2_666 ?
Au6 Au3 Au1 168.421(17) 2_666 . ?
Au6 Au3 Au12 64.757(14) 2_666 2_666 ?
Au5 Au3 Au2 58.713(13) 2_666 . ?
Au5 Au3 Au7 109.001(17) 2_666 2_666 ?
Au5 Au3 Au8 104.726(16) 2_666 2_666 ?
Au5 Au3 Au10 121.469(16) 2_666 2_666 ?
Au5 Au3 Au1 114.422(16) 2_666 . ?
Au5 Au3 Au12 64.322(14) 2_666 2_666 ?
Au8 Au3 Au7 59.682(13) 2_666 2_666 ?
Au8 Au3 Au10 116.927(17) 2_666 2_666 ?
Au8 Au3 Au1 60.014(13) 2_666 . ?
Au8 Au3 Au12 168.512(19) 2_666 2_666 ?
Au10 Au3 Au1 121.348(17) 2_666 . ?
Au10 Au3 Au12 69.314(13) 2_666 2_666 ?
Au12 Au3 Au1 126.407(17) 2_666 . ?
S1 Au3 Au4 150.68(7) . . ?
S1 Au3 Au2 106.75(7) . . ?
S1 Au3 Au7 111.29(8) . 2_666 ?
S1 Au3 Au6 141.67(7) . 2_666 ?
S1 Au3 Au5 139.60(8) . 2_666 ?
S1 Au3 Au8 92.97(7) . 2_666 ?
S1 Au3 Au10 78.88(7) . 2_666 ?
S1 Au3 Au1 45.84(6) . . ?
S1 Au3 Au12 97.84(7) . 2_666 ?
Au4 Au5 Au2 59.500(10) . 2_666 ?
Au4 Au5 Au7 60.590(11) . 2_666 ?
Au4 Au5 Au6 56.565(10) . . ?
Au4 Au5 Au3 59.297(11) . 2_666 ?
Au4 Au5 Au8 56.542(10) . 2_666 ?
Au4 Au5 Au11 112.451(14) . 2_666 ?
Au4 Au5 Au9 112.862(16) . 2_666 ?
Au4 Au5 Au12 109.423(14) . . ?
Au2 Au5 Au6 105.088(16) 2_666 . ?
Au2 Au5 Au3 61.017(13) 2_666 2_666 ?
Au2 Au5 Au8 109.255(15) 2_666 2_666 ?
Au2 Au5 Au11 65.148(13) 2_666 2_666 ?
Au2 Au5 Au9 121.141(16) 2_666 2_666 ?
Au2 Au5 Au12 114.946(17) 2_666 . ?
Au7 Au5 Au2 63.773(14) 2_666 2_666 ?
Au7 Au5 Au6 109.484(16) 2_666 . ?
Au7 Au5 Au3 112.356(16) 2_666 2_666 ?
Au7 Au5 Au8 61.003(14) 2_666 2_666 ?
Au7 Au5 Au11 62.145(13) 2_666 2_666 ?
Au7 Au5 Au9 64.140(14) 2_666 2_666 ?
Au7 Au5 Au12 169.581(18) 2_666 . ?
Au6 Au5 Au11 168.904(16) . 2_666 ?
Au6 Au5 Au9 116.492(16) . 2_666 ?
Au6 Au5 Au12 60.352(12) . . ?
Au3 Au5 Au6 55.336(13) 2_666 . ?
Au3 Au5 Au8 105.409(16) 2_666 2_666 ?
Au3 Au5 Au11 119.371(16) 2_666 2_666 ?
Au3 Au5 Au9 170.481(18) 2_666 2_666 ?
Au3 Au5 Au12 60.826(13) 2_666 . ?
Au8 Au5 Au6 59.769(13) 2_666 . ?
Au8 Au5 Au11 117.043(17) 2_666 2_666 ?
Au8 Au5 Au9 65.077(14) 2_666 2_666 ?
Au8 Au5 Au12 111.830(16) 2_666 . ?
Au9 Au5 Au11 67.674(13) 2_666 2_666 ?
Au9 Au5 Au12 121.168(16) 2_666 . ?
Au12 Au5 Au11 127.560(16) . 2_666 ?
S5 Au5 Au4 150.82(7) . . ?
S5 Au5 Au2 138.21(8) . 2_666 ?
S5 Au5 Au7 142.38(7) . 2_666 ?
S5 Au5 Au6 94.28(7) . . ?
S5 Au5 Au3 105.10(8) . 2_666 ?
S5 Au5 Au8 112.50(8) . 2_666 ?
S5 Au5 Au11 96.65(7) . 2_666 ?
S5 Au5 Au9 79.38(8) . 2_666 ?
S5 Au5 Au12 45.84(7) . . ?
Au4 Au8 Au7 58.060(11) . . ?
Au4 Au8 Au6 56.775(11) . 2_666 ?
Au4 Au8 Au3 58.677(11) . 2_666 ?
Au4 Au8 Au5 56.356(11) . 2_666 ?
Au4 Au8 Au13 110.489(15) . 2_666 ?
Au4 Au8 Au9 106.543(14) . . ?
Au4 Au8 Au1 114.127(15) . 2_666 ?
Au2 Au8 Au4 60.340(11) 2_666 . ?
Au2 Au8 Au7 110.702(16) 2_666 . ?
Au2 Au8 Au6 61.180(14) 2_666 2_666 ?
Au2 Au8 Au3 61.296(13) 2_666 2_666 ?
Au2 Au8 Au5 109.563(17) 2_666 2_666 ?
Au2 Au8 Au13 61.705(13) 2_666 2_666 ?
Au2 Au8 Au9 166.712(18) 2_666 . ?
Au2 Au8 Au1 65.413(14) 2_666 2_666 ?
Au7 Au8 Au6 104.859(16) . 2_666 ?
Au7 Au8 Au5 54.609(12) . 2_666 ?
Au7 Au8 Au13 168.034(18) . 2_666 ?
Au7 Au8 Au9 59.373(12) . . ?
Au7 Au8 Au1 116.924(17) . 2_666 ?
Au6 Au8 Au5 60.451(13) 2_666 2_666 ?
Au6 Au8 Au13 63.655(13) 2_666 2_666 ?
Au6 Au8 Au9 110.946(16) 2_666 . ?
Au6 Au8 Au1 120.578(17) 2_666 2_666 ?
Au3 Au8 Au7 61.680(13) 2_666 . ?
Au3 Au8 Au6 107.765(15) 2_666 2_666 ?
Au3 Au8 Au5 104.949(15) 2_666 2_666 ?
Au3 Au8 Au13 116.980(16) 2_666 2_666 ?
Au3 Au8 Au9 115.177(15) 2_666 . ?
Au3 Au8 Au1 64.168(13) 2_666 2_666 ?
Au5 Au8 Au13 117.429(17) 2_666 2_666 ?
Au5 Au8 Au9 57.932(13) 2_666 . ?
Au5 Au8 Au1 169.093(17) 2_666 2_666 ?
Au13 Au8 Au9 126.280(15) 2_666 . ?
Au1 Au8 Au13 69.607(14) 2_666 2_666 ?
Au1 Au8 Au9 125.968(17) 2_666 . ?
S7 Au8 Au4 148.96(7) . . ?
S7 Au8 Au2 148.07(7) . 2_666 ?
S7 Au8 Au7 100.62(6) . . ?
S7 Au8 Au6 117.15(7) . 2_666 ?
S7 Au8 Au3 134.83(7) . 2_666 ?
S7 Au8 Au5 93.34(7) . 2_666 ?
S7 Au8 Au13 88.31(6) . 2_666 ?
S7 Au8 Au9 44.08(6) . . ?
S7 Au8 Au1 95.26(7) . 2_666 ?
Au7 Au11 Au2 55.180(12) . . ?
Au7 Au11 Au5 51.771(12) . 2_666 ?
Au5 Au11 Au2 51.907(11) 2_666 . ?
S9 Au11 Au2 46.25(6) . . ?
S9 Au11 Au7 93.99(6) . . ?
S9 Au11 Au5 94.54(6) . 2_666 ?
S8 Au11 Au2 139.03(7) . . ?
S8 Au11 Au7 91.17(7) . . ?
S8 Au11 Au5 89.97(6) . 2_666 ?
S8 Au11 S9 174.57(9) . . ?
Au2 Au13 Au6 56.121(12) . . ?
Au2 Au13 Au8 53.196(12) . 2_666 ?
Au8 Au13 Au6 57.012(12) 2_666 . ?
S3 Au13 Au2 99.28(6) . . ?
S3 Au13 Au6 45.99(6) . . ?
S3 Au13 Au8 94.18(6) . 2_666 ?
S3 Au13 S2 172.64(9) . . ?
S2 Au13 Au2 87.95(7) . . ?
S2 Au13 Au6 141.28(7) . . ?
S2 Au13 Au8 91.28(7) . 2_666 ?
Au6 Au10 Au7 53.125(12) . . ?
Au6 Au10 Au3 53.542(12) . 2_666 ?
Au3 Au10 Au7 56.258(12) 2_666 . ?
S6 Au10 Au7 45.31(6) . . ?
S6 Au10 Au6 93.48(7) . . ?
S6 Au10 Au3 95.38(6) . 2_666 ?
S4 Au10 Au7 140.69(7) . . ?
S4 Au10 Au6 93.59(7) . . ?
S4 Au10 Au3 88.32(6) . 2_666 ?
S4 Au10 S6 172.90(10) . . ?
Au7 Au9 Au8 54.867(12) . . ?
Au5 Au9 Au7 52.857(12) 2_666 . ?
Au5 Au9 Au8 56.990(12) 2_666 . ?
S7 Au9 Au7 97.50(6) . . ?
S7 Au9 Au5 93.57(7) . 2_666 ?
S7 Au9 Au8 45.36(6) . . ?
S8 Au9 Au7 90.90(6) . . ?
S8 Au9 Au5 93.16(7) . 2_666 ?
S8 Au9 Au8 143.25(7) . . ?
S8 Au9 S7 171.35(9) . . ?
Au2 Au1 Au3 54.477(12) . . ?
Au8 Au1 Au2 52.657(12) 2_666 . ?
Au8 Au1 Au3 55.818(12) 2_666 . ?
S1 Au1 Au2 101.09(7) . . ?
S1 Au1 Au3 47.90(7) . . ?
S1 Au1 Au8 91.06(7) . 2_666 ?
S2 Au1 Au2 85.29(7) . . ?
S2 Au1 Au3 138.42(8) . . ?
S2 Au1 Au8 93.22(8) . 2_666 ?
S2 Au1 S1 173.60(10) . . ?
Au6 Au12 Au5 58.163(12) . . ?
Au3 Au12 Au6 52.871(12) 2_666 . ?
Au3 Au12 Au5 54.851(12) 2_666 . ?
S4 Au12 Au6 91.98(7) . . ?
S4 Au12 Au3 88.41(7) . 2_666 ?
S4 Au12 Au5 141.49(7) . . ?
S5 Au12 Au6 93.68(7) . . ?
S5 Au12 Au3 100.82(6) . 2_666 ?
S5 Au12 Au5 47.45(6) . . ?
S5 Au12 S4 170.77(9) . . ?
Au13 S3 Au6 89.32(8) . . ?
C17 S3 Au6 110.6(4) . . ?
C17 S3 Au13 106.9(4) . . ?
Au10 S6 Au7 90.79(9) . . ?
C41 S6 Au7 103.8(4) . . ?
C41 S6 Au10 103.1(5) . . ?
Au11 S9 Au2 89.32(8) . . ?
C65 S9 Au2 107.9(3) . . ?
C65 S9 Au11 105.9(4) . . ?
Au12 S4 Au10 99.80(10) . . ?
C25 S4 Au10 107.8(3) . . ?
C25 S4 Au12 102.6(4) . . ?
Au9 S7 Au8 90.56(9) . . ?
C49 S7 Au8 102.6(4) . . ?
C49 S7 Au9 103.5(4) . . ?
Au1 S1 Au3 86.27(10) . . ?
C1 S1 Au3 116.7(6) . . ?
C1 S1 Au1 111.2(5) . . ?
Au11 S8 Au9 99.86(10) . . ?
C64 S8 Au11 105.8(4) . . ?
C64 S8 Au9 105.8(3) . . ?
Au12 S5 Au5 86.71(9) . . ?
C33 S5 Au5 107.4(4) . . ?
C33 S5 Au12 106.7(4) . . ?
Au1 S2 Au13 101.23(10) . . ?
C9 S2 Au13 105.2(4) . . ?
C9 S2 Au1 103.6(4) . . ?
S7 C49 H49A 109.0 . . ?
S7 C49 H49B 109.0 . . ?
H49A C49 H49B 107.8 . . ?
C50 C49 S7 112.9(8) . . ?
C50 C49 H49A 109.0 . . ?
C50 C49 H49B 109.0 . . ?
S9 C65 H65A 109.3 . . ?
S9 C65 H65B 109.3 . . ?
H65A C65 H65B 108.0 . . ?
C66 C65 S9 111.6(8) . . ?
C66 C65 H65A 109.3 . . ?
C66 C65 H65B 109.3 . . ?
H18A C18 H18B 108.2 . . ?
C17 C18 H18A 109.7 . . ?
C17 C18 H18B 109.7 . . ?
C17 C18 C19 109.8(9) . . ?
C19 C18 H18A 109.7 . . ?
C19 C18 H18B 109.7 . . ?
S3 C17 H17A 107.4 . . ?
S3 C17 H17B 107.4 . . ?
C18 C17 S3 119.5(7) . . ?
C18 C17 H17A 107.4 . . ?
C18 C17 H17B 107.4 . . ?
H17A C17 H17B 107.0 . . ?
C49 C50 H50A 109.0 . . ?
C49 C50 H50B 109.0 . . ?
H50A C50 H50B 107.8 . . ?
C51 C50 C49 112.9(10) . . ?
C51 C50 H50A 109.0 . . ?
C51 C50 H50B 109.0 . . ?
S4 C25 H25A 109.5 . . ?
S4 C25 H25B 109.5 . . ?
H25A C25 H25B 108.0 . . ?
C26 C25 S4 110.9(8) . . ?
C26 C25 H25A 109.5 . . ?
C26 C25 H25B 109.5 . . ?
C19 C20 H20 120.0 . . ?
C21 C20 H20 120.0 . . ?
C21 C20 C19 120.0(16) . . ?
S6 C41 H41A 110.1 . . ?
S6 C41 H41B 110.1 . . ?
S6 C41 H41C 108.2 . . ?
S6 C41 H41D 108.2 . . ?
H41A C41 H41B 108.4 . . ?
H41C C41 H41D 107.4 . . ?
C42 C41 S6 108.0(13) . . ?
C42 C41 H41A 110.1 . . ?
C42 C41 H41B 110.1 . . ?
C42A C41 S6 116.3(18) . . ?
C42A C41 H41C 108.2 . . ?
C42A C41 H41D 108.2 . . ?
S5 C33 H33A 110.0 . . ?
S5 C33 H33B 110.0 . . ?
H33A C33 H33B 108.4 . . ?
C34 C33 S5 108.3(9) . . ?
C34 C33 H33A 110.0 . . ?
C34 C33 H33B 110.0 . . ?
C25 C26 H26A 109.3 . . ?
C25 C26 H26B 109.3 . . ?
H26A C26 H26B 108.0 . . ?
C27 C26 C25 111.5(9) . . ?
C27 C26 H26A 109.3 . . ?
C27 C26 H26B 109.3 . . ?
C59 C58 C57 120.1(11) . . ?
C63 C58 C59 118.2(11) . . ?
C63 C58 C57 121.7(11) . . ?
C52 C51 C50 126.5(11) . . ?
C52 C51 C56 117.5(12) . . ?
C56 C51 C50 115.9(13) . . ?
C20 C19 C18 119.1(12) . . ?
C24 C19 C18 120.4(11) . . ?
C24 C19 C20 120.4(11) . . ?
C28 C27 C26 122.1(10) . . ?
C28 C27 C32 117.2(10) . . ?
C32 C27 C26 120.7(10) . . ?
S8 C64 H64A 109.4 . . ?
S8 C64 H64B 109.4 . . ?
H64A C64 H64B 108.0 . . ?
C57 C64 S8 111.3(8) . . ?
C57 C64 H64A 109.4 . . ?
C57 C64 H64B 109.4 . . ?
C27 C28 H28 119.0 . . ?
C27 C28 C29 122.1(11) . . ?
C29 C28 H28 119.0 . . ?
C68 C67 C66 120.7(12) . . ?
C68 C67 C72 117.3(12) . . ?
C72 C67 C66 121.7(13) . . ?
C58 C59 H59 120.5 . . ?
C60 C59 C58 118.9(12) . . ?
C60 C59 H59 120.5 . . ?
C62 C61 H61 120.6 . . ?
C62 C61 C60 118.8(13) . . ?
C60 C61 H61 120.6 . . ?
C32 C31 H31 120.5 . . ?
C30 C31 H31 120.5 . . ?
C30 C31 C32 119.0(11) . . ?
C65 C66 H66A 109.3 . . ?
C65 C66 H66B 109.3 . . ?
C67 C66 C65 111.5(11) . . ?
C67 C66 H66A 109.3 . . ?
C67 C66 H66B 109.3 . . ?
H66A C66 H66B 108.0 . . ?
C51 C52 H52 119.7 . . ?
C53 C52 C51 120.6(13) . . ?
C53 C52 H52 119.7 . . ?
C27 C32 H32 119.2 . . ?
C31 C32 C27 121.7(11) . . ?
C31 C32 H32 119.2 . . ?
S2 C9 H9A 109.4 . . ?
S2 C9 H9B 109.4 . . ?
H9A C9 H9B 108.0 . . ?
C10 C9 S2 111.2(9) . . ?
C10 C9 H9A 109.4 . . ?
C10 C9 H9B 109.4 . . ?
C74 C79 H79 119.2 . . ?
C74 C79 C78 121.6(17) . . ?
C78 C79 H79 119.2 . . ?
C58 C57 C64 116.4(9) . . ?
C58 C57 H57A 108.2 . . ?
C58 C57 H57B 108.2 . . ?
C64 C57 H57A 108.2 . . ?
C64 C57 H57B 108.2 . . ?
H57A C57 H57B 107.3 . . ?
C58 C63 H63 120.2 . . ?
C58 C63 C62 119.6(12) . . ?
C62 C63 H63 120.2 . . ?
C9 C10 H10A 109.7 . . ?
C9 C10 H10B 109.7 . . ?
C9 C10 C11 109.9(11) . . ?
H10A C10 H10B 108.2 . . ?
C11 C10 H10A 109.7 . . ?
C11 C10 H10B 109.7 . . ?
C19 C24 H24 120.5 . . ?
C19 C24 C23 119.1(15) . . ?
C23 C24 H24 120.5 . . ?
C36 C35 C34 118.3(12) . . ?
C36 C35 C40 120.7(12) . . ?
C40 C35 C34 121.0(12) . . ?
C12 C11 C10 118.6(14) . . ?
C12 C11 C16 119.8(14) . . ?
C16 C11 C10 121.6(14) . . ?
C67 C68 H68 119.7 . . ?
C69 C68 C67 120.5(14) . . ?
C69 C68 H68 119.7 . . ?
C61 C62 C63 122.5(13) . . ?
C61 C62 H62 118.8 . . ?
C63 C62 H62 118.8 . . ?
C31 C30 H30 119.9 . . ?
C29 C30 C31 120.1(11) . . ?
C29 C30 H30 119.9 . . ?
C28 C29 H29 120.1 . . ?
C30 C29 C28 119.9(11) . . ?
C30 C29 H29 120.1 . . ?
C33 C34 C35 109.7(12) . . ?
C33 C34 H34A 109.7 . . ?
C33 C34 H34B 109.7 . . ?
C35 C34 H34A 109.7 . . ?
C35 C34 H34B 109.7 . . ?
H34A C34 H34B 108.2 . . ?
C59 C60 H60 119.0 . . ?
C61 C60 C59 122.0(12) . . ?
C61 C60 H60 119.0 . . ?
C35 C36 H36 120.9 . . ?
C35 C36 C37 118.2(13) . . ?
C37 C36 H36 120.9 . . ?
C39 C38 H38 119.8 . . ?
C37 C38 H38 119.8 . . ?
C37 C38 C39 120.3(14) . . ?
C38 C39 H39 120.0 . . ?
C38 C39 C40 120.1(14) . . ?
C40 C39 H39 120.0 . . ?
C52 C53 H53 119.4 . . ?
C52 C53 C54 121.2(18) . . ?
C54 C53 H53 119.4 . . ?
C11 C12 H12 120.6 . . ?
C11 C12 C13 118.7(18) . . ?
C13 C12 H12 120.6 . . ?
C68 C69 H69 118.4 . . ?
C70 C69 C68 123.2(16) . . ?
C70 C69 H69 118.4 . . ?
C20 C21 H21 120.9 . . ?
C22 C21 C20 118.2(16) . . ?
C22 C21 H21 120.9 . . ?
C69 C70 H70 121.5 . . ?
C69 C70 C71 117.1(15) . . ?
C71 C70 H70 121.5 . . ?
C35 C40 H40 120.6 . . ?
C39 C40 C35 118.8(13) . . ?
C39 C40 H40 120.6 . . ?
C70 C71 H71 119.2 . . ?
C72 C71 C70 121.6(15) . . ?
C72 C71 H71 119.2 . . ?
C11 C16 H16 120.2 . . ?
C15 C16 C11 120(2) . . ?
C15 C16 H16 120.2 . . ?
C21 C22 H22 118.3 . . ?
C23 C22 C21 123.4(14) . . ?
C23 C22 H22 118.3 . . ?
C79 C74 C75 117.3(17) . . ?
C79 C74 C73 120.6(19) . . ?
C73 C74 C75 122.1(18) . . ?
C4 C3 C8 115(2) . . ?
C4 C3 C2 123(2) . . ?
C8 C3 C2 122.2(19) . . ?
C36 C37 H37 119.1 . . ?
C38 C37 C36 121.8(14) . . ?
C38 C37 H37 119.1 . . ?
C53 C54 H54 120.1 . . ?
C55 C54 C53 119.8(17) . . ?
C55 C54 H54 120.1 . . ?
C24 C23 H23 120.6 . . ?
C22 C23 C24 118.8(17) . . ?
C22 C23 H23 120.6 . . ?
C67 C72 H72 119.9 . . ?
C71 C72 C67 120.3(15) . . ?
C71 C72 H72 119.9 . . ?
C74 C75 H75 119.3 . . ?
C76 C75 C74 121.4(18) . . ?
C76 C75 H75 119.3 . . ?
C75 C76 H76 118.8 . . ?
C75 C76 C77 122.3(19) . . ?
C77 C76 H76 118.8 . . ?
C76 C77 H77 122.2 . . ?
C76 C77 C78 115.6(18) . . ?
C78 C77 H77 122.2 . . ?
C79 C78 C77 121.7(18) . . ?
C79 C78 H78 119.2 . . ?
C77 C78 H78 119.2 . . ?
C51 C56 H56 120.1 . . ?
C55 C56 C51 119.8(17) . . ?
C55 C56 H56 120.1 . . ?
C3 C4 H4 117.6 . . ?
C3 C4 C5 125(3) . . ?
C5 C4 H4 117.6 . . ?
C6 C7 H7 121.1 . . ?
C6 C7 C8 118(2) . . ?
C8 C7 H7 121.1 . . ?
C7 C6 H6 119.8 . . ?
C7 C6 C5 120(2) . . ?
C5 C6 H6 119.8 . . ?
C3 C8 C7 122(2) . . ?
C3 C8 H8 119.0 . . ?
C7 C8 H8 119.0 . . ?
C3 C2 H2A 109.3 . . ?
C3 C2 H2B 109.3 . . ?
H2A C2 H2B 108.0 . . ?
C1 C2 C3 111.6(15) . . ?
C1 C2 H2A 109.3 . . ?
C1 C2 H2B 109.3 . . ?
S1 C1 H1A 107.9 . . ?
S1 C1 H1B 107.9 . . ?
C2 C1 S1 117.5(13) . . ?
C2 C1 H1A 107.9 . . ?
C2 C1 H1B 107.9 . . ?
H1A C1 H1B 107.2 . . ?
C54 C55 C56 120.8(17) . . ?
C54 C55 H55 119.6 . . ?
C56 C55 H55 119.6 . . ?
C16 C15 H15 118.8 . . ?
C14 C15 C16 122(2) . . ?
C14 C15 H15 118.8 . . ?
C12 C13 H13 120.3 . . ?
C14 C13 C12 119(2) . . ?
C14 C13 H13 120.3 . . ?
C74 C73 H73A 109.5 . . ?
C74 C73 H73B 109.5 . . ?
C74 C73 H73C 109.5 . . ?
H73A C73 H73B 109.5 . . ?
H73A C73 H73C 109.5 . . ?
H73B C73 H73C 109.5 . . ?
C4 C5 H5 120.3 . . ?
C6 C5 C4 119(3) . . ?
C6 C5 H5 120.3 . . ?
C15 C14 C13 120(2) . . ?
C15 C14 H14 120.0 . . ?
C13 C14 H14 120.0 . . ?
C44 C43 C42 119(3) . . ?
C48 C43 C42 125(3) . . ?
C48 C43 C44 116(3) . . ?
C41 C42 C43 112(2) . . ?
C41 C42 H42A 109.3 . . ?
C41 C42 H42B 109.3 . . ?
C43 C42 H42A 109.3 . . ?
C43 C42 H42B 109.3 . . ?
H42A C42 H42B 108.0 . . ?
C43 C44 H44 120.9 . . ?
C45 C44 C43 118(3) . . ?
C45 C44 H44 120.9 . . ?
C43 C48 H48 117.2 . . ?
C43 C48 C47 126(3) . . ?
C47 C48 H48 117.2 . . ?
C44 C45 H45 117.3 . . ?
C44 C45 C46 125(3) . . ?
C46 C45 H45 117.3 . . ?
C45 C46 H46 122.9 . . ?
C45 C46 C47 114(3) . . ?
C47 C46 H46 122.9 . . ?
C48 C47 C46 120(3) . . ?
C48 C47 H47 120.1 . . ?
C46 C47 H47 120.1 . . ?
C41 C42A H42C 108.4 . . ?
C41 C42A H42D 108.4 . . ?
H42C C42A H42D 107.5 . . ?
C43A C42A C41 115(3) . . ?
C43A C42A H42C 108.4 . . ?
C43A C42A H42D 108.4 . . ?
C42A C43A C48A 119(4) . . ?
C44A C43A C42A 126(5) . . ?
C44A C43A C48A 115(4) . . ?
C43A C48A H48A 119.9 . . ?
C47A C48A C43A 120(4) . . ?
C47A C48A H48A 119.9 . . ?
C48A C47A H47A 117.3 . . ?
C48A C47A C46A 125(4) . . ?
C46A C47A H47A 117.3 . . ?
C43A C44A H44A 117.6 . . ?
C43A C44A C45A 125(5) . . ?
C45A C44A H44A 117.6 . . ?
C47A C46A H46A 122.6 . . ?
C45A C46A C47A 115(4) . . ?
C45A C46A H46A 122.6 . . ?
C44A C45A H45A 120.5 . . ?
C46A C45A C44A 119(4) . . ?
C46A C45A H45A 120.5 . . ?

loop_
_geom_bond_atom_site_label_1
_geom_bond_atom_site_label_2
_geom_bond_distance
_geom_bond_site_symmetry_2
_geom_bond_publ_flag
Au4 Au2 2.7953(4) 2_666 ?
Au4 Au2 2.7953(4) . ?
Au4 Au7 2.8011(4) 2_666 ?
Au4 Au7 2.8010(4) . ?
Au4 Au6 2.7944(4) 2_666 ?
Au4 Au6 2.7944(4) . ?
Au4 Au3 2.8107(4) . ?
Au4 Au3 2.8107(4) 2_666 ?
Au4 Au5 2.7759(4) 2_666 ?
Au4 Au5 2.7759(4) . ?
Au4 Au8 2.7819(4) 2_666 ?
Au4 Au8 2.7818(4) . ?
Au2 Au7 2.9760(6) . ?
Au2 Au6 2.9883(6) . ?
Au2 Au3 2.9232(5) . ?
Au2 Au5 2.8557(5) 2_666 ?
Au2 Au8 2.7803(5) 2_666 ?
Au2 Au11 3.2925(6) . ?
Au2 Au13 3.0574(5) . ?
Au2 Au1 3.1801(6) . ?
Au2 S9 2.379(2) . ?
Au7 Au6 2.8822(5) . ?
Au7 Au3 3.0383(6) 2_666 ?
Au7 Au5 2.7769(5) 2_666 ?
Au7 Au8 2.9793(5) . ?
Au7 Au11 3.1254(6) . ?
Au7 Au10 3.3330(6) . ?
Au7 Au9 3.1348(5) . ?
Au7 S6 2.370(3) . ?
Au6 Au3 2.7884(5) 2_666 ?
Au6 Au5 3.0924(5) . ?
Au6 Au8 3.0713(6) 2_666 ?
Au6 Au13 3.2813(6) . ?
Au6 Au10 3.0947(6) . ?
Au6 Au12 3.1634(6) . ?
Au6 S3 2.360(2) . ?
Au3 Au5 2.9017(6) 2_666 ?
Au3 Au8 2.9472(5) 2_666 ?
Au3 Au10 3.0961(5) 2_666 ?
Au3 Au1 3.2066(6) . ?
Au3 Au12 3.0987(5) 2_666 ?
Au3 S1 2.384(3) . ?
Au5 Au8 3.0717(6) 2_666 ?
Au5 Au11 3.2314(5) 2_666 ?
Au5 Au9 3.1041(6) 2_666 ?
Au5 Au12 3.1984(6) . ?
Au5 S5 2.360(3) . ?
Au8 Au13 3.1495(5) 2_666 ?
Au8 Au9 3.3218(6) . ?
Au8 Au1 3.0857(6) 2_666 ?
Au8 S7 2.364(3) . ?
Au11 S9 2.305(3) . ?
Au11 S8 2.305(3) . ?
Au13 S3 2.308(3) . ?
Au13 S2 2.311(3) . ?
Au10 S6 2.311(3) . ?
Au10 S4 2.307(3) . ?
Au9 S7 2.311(3) . ?
Au9 S8 2.307(3) . ?
Au1 S1 2.305(3) . ?
Au1 S2 2.295(3) . ?
Au12 S4 2.298(3) . ?
Au12 S5 2.298(3) . ?
S3 C17 1.843(11) . ?
S6 C41 1.824(14) . ?
S9 C65 1.839(11) . ?
S4 C25 1.846(9) . ?
S7 C49 1.848(11) . ?
S1 C1 1.811(14) . ?
S8 C64 1.842(11) . ?
S5 C33 1.885(11) . ?
S2 C9 1.829(12) . ?
C49 H49A 0.9800 . ?
C49 H49B 0.9800 . ?
C49 C50 1.516(14) . ?
C65 H65A 0.9800 . ?
C65 H65B 0.9800 . ?
C65 C66 1.524(14) . ?
C18 H18A 0.9800 . ?
C18 H18B 0.9800 . ?
C18 C17 1.483(14) . ?
C18 C19 1.507(14) . ?
C17 H17A 0.9800 . ?
C17 H17B 0.9800 . ?
C50 H50A 0.9800 . ?
C50 H50B 0.9800 . ?
C50 C51 1.501(16) . ?
C25 H25A 0.9800 . ?
C25 H25B 0.9800 . ?
C25 C26 1.516(14) . ?
C20 H20 0.9400 . ?
C20 C19 1.403(17) . ?
C20 C21 1.393(18) . ?
C41 H41A 0.9800 . ?
C41 H41B 0.9800 . ?
C41 H41C 0.9800 . ?
C41 H41D 0.9800 . ?
C41 C42 1.57(3) . ?
C41 C42A 1.45(4) . ?
C33 H33A 0.9800 . ?
C33 H33B 0.9800 . ?
C33 C34 1.457(16) . ?
C26 H26A 0.9800 . ?
C26 H26B 0.9800 . ?
C26 C27 1.507(13) . ?
C58 C59 1.418(15) . ?
C58 C57 1.497(16) . ?
C58 C63 1.385(17) . ?
C51 C52 1.382(18) . ?
C51 C56 1.399(18) . ?
C19 C24 1.395(18) . ?
C27 C28 1.369(15) . ?
C27 C32 1.392(15) . ?
C64 H64A 0.9800 . ?
C64 H64B 0.9800 . ?
C64 C57 1.540(14) . ?
C28 H28 0.9400 . ?
C28 C29 1.386(16) . ?
C67 C66 1.502(17) . ?
C67 C68 1.379(18) . ?
C67 C72 1.406(18) . ?
C59 H59 0.9400 . ?
C59 C60 1.393(19) . ?
C61 H61 0.9400 . ?
C61 C62 1.347(19) . ?
C61 C60 1.358(19) . ?
C31 H31 0.9400 . ?
C31 C32 1.390(15) . ?
C31 C30 1.385(17) . ?
C66 H66A 0.9800 . ?
C66 H66B 0.9800 . ?
C52 H52 0.9400 . ?
C52 C53 1.352(17) . ?
C32 H32 0.9400 . ?
C9 H9A 0.9800 . ?
C9 H9B 0.9800 . ?
C9 C10 1.533(15) . ?
C79 H79 0.9400 . ?
C79 C74 1.36(2) . ?
C79 C78 1.36(2) . ?
C57 H57A 0.9800 . ?
C57 H57B 0.9800 . ?
C63 H63 0.9400 . ?
C63 C62 1.391(19) . ?
C10 H10A 0.9800 . ?
C10 H10B 0.9800 . ?
C10 C11 1.546(17) . ?
C24 H24 0.9400 . ?
C24 C23 1.41(2) . ?
C35 C34 1.541(17) . ?
C35 C36 1.362(17) . ?
C35 C40 1.416(18) . ?
C11 C12 1.367(19) . ?
C11 C16 1.38(2) . ?
C68 H68 0.9400 . ?
C68 C69 1.363(19) . ?
C62 H62 0.9400 . ?
C30 H30 0.9400 . ?
C30 C29 1.363(18) . ?
C29 H29 0.9400 . ?
C34 H34A 0.9800 . ?
C34 H34B 0.9800 . ?
C60 H60 0.9400 . ?
C36 H36 0.9400 . ?
C36 C37 1.386(19) . ?
C38 H38 0.9400 . ?
C38 C39 1.363(19) . ?
C38 C37 1.359(19) . ?
C39 H39 0.9400 . ?
C39 C40 1.380(18) . ?
C53 H53 0.9400 . ?
C53 C54 1.35(2) . ?
C12 H12 0.9400 . ?
C12 C13 1.43(3) . ?
C69 H69 0.9400 . ?
C69 C70 1.36(2) . ?
C21 H21 0.9400 . ?
C21 C22 1.37(3) . ?
C70 H70 0.9400 . ?
C70 C71 1.38(2) . ?
C40 H40 0.9400 . ?
C71 H71 0.9400 . ?
C71 C72 1.37(2) . ?
C16 H16 0.9400 . ?
C16 C15 1.36(2) . ?
C22 H22 0.9400 . ?
C22 C23 1.37(3) . ?
C74 C75 1.41(2) . ?
C74 C73 1.40(2) . ?
C3 C4 1.29(3) . ?
C3 C8 1.38(3) . ?
C3 C2 1.60(2) . ?
C37 H37 0.9400 . ?
C54 H54 0.9400 . ?
C54 C55 1.34(3) . ?
C23 H23 0.9400 . ?
C72 H72 0.9400 . ?
C75 H75 0.9400 . ?
C75 C76 1.33(2) . ?
C76 H76 0.9400 . ?
C76 C77 1.40(2) . ?
C77 H77 0.9400 . ?
C77 C78 1.40(2) . ?
C78 H78 0.9400 . ?
C56 H56 0.9400 . ?
C56 C55 1.37(2) . ?
C4 H4 0.9400 . ?
C4 C5 1.39(2) . ?
C7 H7 0.9400 . ?
C7 C6 1.32(3) . ?
C7 C8 1.45(2) . ?
C6 H6 0.9400 . ?
C6 C5 1.34(3) . ?
C8 H8 0.9400 . ?
C2 H2A 0.9800 . ?
C2 H2B 0.9800 . ?
C2 C1 1.36(2) . ?
C1 H1A 0.9800 . ?
C1 H1B 0.9800 . ?
C55 H55 0.9400 . ?
C15 H15 0.9400 . ?
C15 C14 1.32(3) . ?
C13 H13 0.9400 . ?
C13 C14 1.37(3) . ?
C73 H73A 0.9700 . ?
C73 H73B 0.9700 . ?
C73 H73C 0.9700 . ?
C5 H5 0.9400 . ?
C14 H14 0.9400 . ?
C43 C42 1.63(5) . ?
C43 C44 1.46(4) . ?
C43 C48 1.26(4) . ?
C42 H42A 0.9800 . ?
C42 H42B 0.9800 . ?
C44 H44 0.9400 . ?
C44 C45 1.32(4) . ?
C48 H48 0.9400 . ?
C48 C47 1.39(4) . ?
C45 H45 0.9400 . ?
C45 C46 1.37(4) . ?
C46 H46 0.9400 . ?
C46 C47 1.39(4) . ?
C47 H47 0.9400 . ?
C42A H42C 0.9800 . ?
C42A H42D 0.9800 . ?
C42A C43A 1.39(5) . ?
C43A C48A 1.41(6) . ?
C43A C44A 1.30(6) . ?
C48A H48A 0.9400 . ?
C48A C47A 1.32(5) . ?
C47A H47A 0.9400 . ?
C47A C46A 1.40(5) . ?
C44A H44A 0.9400 . ?
C44A C45A 1.47(5) . ?
C46A H46A 0.9400 . ?
C46A C45A 1.31(5) . ?
C45A H45A 0.9400 . ?

loop_
_geom_torsion_atom_site_label_1
_geom_torsion_atom_site_label_2
_geom_torsion_atom_site_label_3
_geom_torsion_atom_site_label_4
_geom_torsion
_geom_torsion_site_symmetry_1
_geom_torsion_site_symmetry_2
_geom_torsion_site_symmetry_3
_geom_torsion_site_symmetry_4
_geom_torsion_publ_flag
Au2 S9 C65 C66 -162.1(8) . . . . ?
Au7 S6 C41 C42 -152.4(14) . . . . ?
Au7 S6 C41 C42A 173(2) . . . . ?
Au6 S3 C17 C18 53.4(10) . . . . ?
Au3 S1 C1 C2 -54.2(14) . . . . ?
Au5 S5 C33 C34 -131.8(8) . . . . ?
Au8 S7 C49 C50 154.6(8) . . . . ?
Au11 S9 C65 C66 -67.6(9) . . . . ?
Au11 S8 C64 C57 -84.1(7) . . . . ?
Au13 S3 C17 C18 -42.3(10) . . . . ?
Au13 S2 C9 C10 59.8(9) . . . . ?
Au10 S6 C41 C42 -58.3(15) . . . . ?
Au10 S6 C41 C42A -93(2) . . . . ?
Au10 S4 C25 C26 -60.0(8) . . . . ?
Au9 S7 C49 C50 60.9(9) . . . . ?
Au9 S8 C64 C57 170.5(6) . . . . ?
Au1 S1 C1 C2 42.5(15) . . . . ?
Au1 S2 C9 C10 165.6(8) . . . . ?
Au12 S4 C25 C26 -164.7(7) . . . . ?
Au12 S5 C33 C34 136.4(8) . . . . ?
S6 C41 C42 C43 -57(2) . . . . ?
S6 C41 C42A C43A 55(5) . . . . ?
S9 C65 C66 C67 -171.6(9) . . . . ?
S4 C25 C26 C27 177.0(7) . . . . ?
S7 C49 C50 C51 176.1(9) . . . . ?
S8 C64 C57 C58 64.7(12) . . . . ?
S5 C33 C34 C35 -178.3(9) . . . . ?
S2 C9 C10 C11 175.6(9) . . . . ?
C49 C50 C51 C52 22(2) . . . . ?
C49 C50 C51 C56 -160.2(13) . . . . ?
C18 C19 C24 C23 -179.5(11) . . . . ?
C17 C18 C19 C20 -77.5(14) . . . . ?
C17 C18 C19 C24 98.4(13) . . . . ?
C50 C51 C52 C53 -178.2(15) . . . . ?
C50 C51 C56 C55 -179.5(17) . . . . ?
C25 C26 C27 C28 56.7(15) . . . . ?
C25 C26 C27 C32 -123.5(11) . . . . ?
C20 C19 C24 C23 -3.7(19) . . . . ?
C20 C21 C22 C23 -1(3) . . . . ?
C41 C42A C43A C48A 60(5) . . . . ?
C41 C42A C43A C44A -113(5) . . . . ?
C26 C27 C28 C29 178.5(12) . . . . ?
C26 C27 C32 C31 -178.6(11) . . . . ?
C58 C59 C60 C61 1(2) . . . . ?
C58 C63 C62 C61 -1(2) . . . . ?
C51 C52 C53 C54 -1(3) . . . . ?
C51 C56 C55 C54 -4(4) . . . . ?
C19 C18 C17 S3 175.3(9) . . . . ?
C19 C20 C21 C22 -1(2) . . . . ?
C19 C24 C23 C22 2(2) . . . . ?
C27 C28 C29 C30 1(2) . . . . ?
C28 C27 C32 C31 1.2(17) . . . . ?
C67 C68 C69 C70 2(3) . . . . ?
C59 C58 C57 C64 61.7(15) . . . . ?
C59 C58 C63 C62 2.2(18) . . . . ?
C31 C30 C29 C28 0(2) . . . . ?
C66 C67 C68 C69 -176.8(14) . . . . ?
C66 C67 C72 C71 175.0(14) . . . . ?
C52 C51 C56 C55 -1(3) . . . . ?
C52 C53 C54 C55 -4(3) . . . . ?
C32 C27 C28 C29 -1.3(19) . . . . ?
C32 C31 C30 C29 0(2) . . . . ?
C9 C10 C11 C12 101.2(15) . . . . ?
C9 C10 C11 C16 -80.8(17) . . . . ?
C79 C74 C75 C76 -3(2) . . . . ?
C57 C58 C59 C60 176.5(12) . . . . ?
C57 C58 C63 C62 -176.4(11) . . . . ?
C63 C58 C59 C60 -2.1(18) . . . . ?
C63 C58 C57 C64 -119.7(12) . . . . ?
C10 C11 C12 C13 179.2(14) . . . . ?
C10 C11 C16 C15 -178.5(16) . . . . ?
C35 C36 C37 C38 1(3) . . . . ?
C11 C12 C13 C14 -1(3) . . . . ?
C11 C16 C15 C14 0(3) . . . . ?
C68 C67 C66 C65 96.1(14) . . . . ?
C68 C67 C72 C71 1(2) . . . . ?
C68 C69 C70 C71 1(3) . . . . ?
C62 C61 C60 C59 0(2) . . . . ?
C30 C31 C32 C27 -0.5(18) . . . . ?
C34 C35 C36 C37 179.0(15) . . . . ?
C34 C35 C40 C39 -178.6(14) . . . . ?
C60 C61 C62 C63 0(2) . . . . ?
C36 C35 C34 C33 -87.3(17) . . . . ?
C36 C35 C40 C39 0(2) . . . . ?
C38 C39 C40 C35 -2(3) . . . . ?
C39 C38 C37 C36 -3(3) . . . . ?
C53 C54 C55 C56 6(4) . . . . ?
C12 C11 C16 C15 -1(3) . . . . ?
C12 C13 C14 C15 1(4) . . . . ?
C69 C70 C71 C72 -3(3) . . . . ?
C21 C20 C19 C18 179.2(12) . . . . ?
C21 C20 C19 C24 3.3(19) . . . . ?
C21 C22 C23 C24 0(3) . . . . ?
C70 C71 C72 C67 2(3) . . . . ?
C40 C35 C34 C33 91.2(16) . . . . ?
C40 C35 C36 C37 0(2) . . . . ?
C16 C11 C12 C13 1(2) . . . . ?
C16 C15 C14 C13 0(4) . . . . ?
C74 C79 C78 C77 0(3) . . . . ?
C74 C75 C76 C77 1(3) . . . . ?
C3 C4 C5 C6 -10(4) . . . . ?
C3 C2 C1 S1 -176.1(11) . . . . ?
C37 C38 C39 C40 3(3) . . . . ?
C72 C67 C66 C65 -77.5(16) . . . . ?
C72 C67 C68 C69 -3(2) . . . . ?
C75 C76 C77 C78 1(3) . . . . ?
C76 C77 C78 C79 -2(3) . . . . ?
C78 C79 C74 C75 2(2) . . . . ?
C78 C79 C74 C73 -177.5(19) . . . . ?
C56 C51 C52 C53 4(2) . . . . ?
C4 C3 C8 C7 -7(4) . . . . ?
C4 C3 C2 C1 -117(3) . . . . ?
C7 C6 C5 C4 3(4) . . . . ?
C6 C7 C8 C3 2(4) . . . . ?
C8 C3 C4 C5 12(4) . . . . ?
C8 C3 C2 C1 59(2) . . . . ?
C8 C7 C6 C5 0(4) . . . . ?
C2 C3 C4 C5 -172(2) . . . . ?
C2 C3 C8 C7 176.7(19) . . . . ?
C73 C74 C75 C76 176.8(18) . . . . ?
C43 C44 C45 C46 11(5) . . . . ?
C43 C48 C47 C46 7(5) . . . . ?
C42 C43 C44 C45 177(3) . . . . ?
C42 C43 C48 C47 174(3) . . . . ?
C44 C43 C42 C41 124(3) . . . . ?
C44 C43 C48 C47 1(5) . . . . ?
C44 C45 C46 C47 -3(5) . . . . ?
C48 C43 C42 C41 -48(4) . . . . ?
C48 C43 C44 C45 -10(4) . . . . ?
C45 C46 C47 C48 -6(4) . . . . ?
C42A C43A C48A C47A -176(4) . . . . ?
C42A C43A C44A C45A 176(4) . . . . ?
C43A C48A C47A C46A 7(6) . . . . ?
C43A C44A C45A C46A -6(7) . . . . ?
C48A C43A C44A C45A 2(6) . . . . ?
C48A C47A C46A C45A -10(6) . . . . ?
C47A C46A C45A C44A 9(6) . . . . ?
C44A C43A C48A C47A -2(6) . . . . ?
